data_1569143
loop_
_publ_author_name
'Jin, Qiu-Yan'
'Liang, Yuan-Yuan'
'Zhang, Zhi-Hui'
'Meng, Liao'
'Geng, Jun-Shan'
'Hu, Kong-Qiu'
'Yu, Ji-Pan'
'Chai, Zhi-Fang'
'Mei, Lei'
'Shi, Wei-Qun'

_publ_section_title
;
 Colossal negative thermal expansion in a cucurbit[8]uril-enabled
 uranyl-organic polythreading framework <i>via</i> thermally induced
 relaxation.
;
_journal_issue 23
_journal_name_full 'Chemical science'
_journal_page_first 6330
_journal_page_last 6340
_journal_paper_doi 10.1039/d3sc01343j
_journal_volume 14
_journal_year 2023
_chemical_formula_moiety 'C156 H140 N44 O50 U6, C48 H48 N32 O16'
_chemical_formula_sum 'C204 H188 N76 O66 U6'
_chemical_formula_weight 6188.47
_space_group_crystal_system monoclinic
_space_group_IT_number 15
_space_group_name_Hall '-C 2yc'
_space_group_name_H-M_alt 'C 1 2/c 1'
_atom_sites_solution_hydrogens mixed
_audit_creation_date 2022-09-06
_audit_creation_method
;
Olex2 1.3
(compiled 2020.06.28 svn.raecde09e for OlexSys, GUI svn.r6132)
;
_audit_update_record
;
2022-11-10 deposited with the CCDC.	2023-05-10 downloaded from the CCDC.
;
_cell_angle_alpha 90
_cell_angle_beta 126.839(2)
_cell_angle_gamma 90
_cell_formula_units_Z 4
_cell_length_a 50.341(3)
_cell_length_b 17.1620(12)
_cell_length_c 36.333(2)
_cell_measurement_reflns_used 9615
_cell_measurement_temperature 260(2)
_cell_measurement_theta_max 27.22
_cell_measurement_theta_min 2.76
_cell_volume 25122(3)
_computing_cell_refinement 'SAINT V8.40B (?, 2016)'
_computing_data_reduction 'SAINT V8.40B (?, 2016)'
_computing_molecular_graphics 'Olex2 1.3 (Dolomanov et al., 2009)'
_computing_publication_material 'Olex2 1.3 (Dolomanov et al., 2009)'
_computing_structure_refinement 'SHELXL 2018/3 (Sheldrick, 2015)'
_computing_structure_solution 'SHELXT 2018/2 (Sheldrick, 2018)'
_diffrn_ambient_temperature 260.0
_diffrn_measured_fraction_theta_full 0.990
_diffrn_measured_fraction_theta_max 0.979
_diffrn_measurement_device_type 'Bruker APEX-II CCD'
_diffrn_measurement_method '\f and \w scans'
_diffrn_radiation_type MoK\a
_diffrn_radiation_wavelength 0.71073
_diffrn_reflns_av_R_equivalents 0.0858
_diffrn_reflns_av_unetI/netI 0.0783
_diffrn_reflns_Laue_measured_fraction_full 0.990
_diffrn_reflns_Laue_measured_fraction_max 0.979
_diffrn_reflns_limit_h_max 65
_diffrn_reflns_limit_h_min -65
_diffrn_reflns_limit_k_max 22
_diffrn_reflns_limit_k_min -22
_diffrn_reflns_limit_l_max 45
_diffrn_reflns_limit_l_min -42
_diffrn_reflns_number 129009
_diffrn_reflns_point_group_measured_fraction_full 0.990
_diffrn_reflns_point_group_measured_fraction_max 0.979
_diffrn_reflns_theta_full 25.242
_diffrn_reflns_theta_max 27.563
_diffrn_reflns_theta_min 2.348
_diffrn_source_current 30.0
_diffrn_source_power 1.5
_diffrn_source_voltage 50.0
_diffrn_standards_number 0
_exptl_absorpt_coefficient_mu 3.947
_exptl_absorpt_correction_T_max 0.7456
_exptl_absorpt_correction_T_min 0.5687
_exptl_absorpt_correction_type none
_exptl_absorpt_process_details
;
SADABS-2016/2 (Bruker,2016/2) was used for absorption correction.
wR2(int) was 0.0852 before and 0.0709 after correction.
The Ratio of minimum to maximum transmission is 0.7627.
The \l/2 correction factor is Not present.
;
_exptl_crystal_colour yellow
_exptl_crystal_colour_primary yellow
_exptl_crystal_density_diffrn 1.636
_exptl_crystal_description block
_exptl_crystal_F_000 12096
_refine_diff_density_max 2.824
_refine_diff_density_min -2.550
_refine_diff_density_rms 0.188
_refine_ls_extinction_method none
_refine_ls_goodness_of_fit_ref 1.022
_refine_ls_hydrogen_treatment constr
_refine_ls_matrix_type full
_refine_ls_number_parameters 1587
_refine_ls_number_reflns 28453
_refine_ls_number_restraints 6
_refine_ls_restrained_S_all 1.022
_refine_ls_R_factor_all 0.1029
_refine_ls_R_factor_gt 0.0638
_refine_ls_shift/su_max 0.002
_refine_ls_shift/su_mean 0.000
_refine_ls_structure_factor_coef Fsqd
_refine_ls_weighting_details 'w=1/[\s^2^(Fo^2^)+(0.0716P)^2^+523.0466P] where P=(Fo^2^+2Fc^2^)/3'
_refine_ls_weighting_scheme calc
_refine_ls_wR_factor_gt 0.1534
_refine_ls_wR_factor_ref 0.1754
_reflns_Friedel_coverage 0.000
_reflns_number_gt 19185
_reflns_number_total 28453
_reflns_threshold_expression 'I > 2\s(I)'
_cod_data_source_file d3sc01343j3.cif
_cod_data_source_block U3bcbpy3CB8_260K_B1
_cod_depositor_comments 'Adding full bibliography for 1569127--1569159.cif.'
_cod_database_code 1569143
_shelx_shelxl_version_number 2018/3
_shelx_space_group_comment
;
The symmetry employed for this shelxl refinement is uniquely defined
by the following loop, which should always be used as a source of
symmetry information in preference to the above space-group names.
They are only intended as comments.
;
_olex2_refinement_description
;
1. Fixed Uiso
 At 1.2 times of:
  All C(H) groups, All C(H,H) groups
 At 1.5 times of:
  All O(H,H) groups
2. Uiso/Uaniso restraints and constraints
Uanis(C19) \\sim Ueq: with sigma of 0.001 and sigma for terminal atoms of 0.002
3.a Rotating group:
 O16(H16A,H16B), O17(H17A,H17B)
3.b Ternary CH refined with riding coordinates:
 C97(H97), C98(H98), C99(H99), C101(H101), C96(H96), C100(H100), C102(H102),
 C71(H71), C77(H77), C73(H73), C78(H78), C75(H75), C74(H74), C72(H72), C76(H76),
  C95(H95)
3.c Secondary CH2 refined with riding coordinates:
 C89(H89A,H89B), C80(H80A,H80B), C86(H86A,H86B), C93(H93A,H93B), C26(H26A,
 H26B), C44(H44A,H44B), C88(H88A,H88B), C82(H82A,H82B), C84(H84A,H84B), C8(H8A,
 H8B), C56(H56A,H56B), C91(H91A,H91B), C60(H60A,H60B), C64(H64A,H64B), C58(H58A,
 H58B), C66(H66A,H66B), C62(H62A,H62B), C70(H70A,H70B), C68(H68A,H68B)
3.d Aromatic/amide H refined with riding coordinates:
 C21(H21), C22(H22), C6(H6), C25(H25), C52(H52), C46(H46), C4(H4), C3(H3),
 C24(H24), C43(H43), C7(H7), C49(H49), C51(H51), C12(H12), C27(H27), C31(H31),
 C42(H42), C45(H45), C28(H28), C53(H53), C9(H9), C30(H30), C13(H13), C54(H54),
 C33(H33), C34(H34), C10(H10), C39(H39), C36(H36), C48(H48), C18(H18), C17(H17),
  C15(H15), C16(H16), C40(H40), C35(H35)
;
_smtbx_masks_void_probe_radius 1.2
_smtbx_masks_void_truncation_radius 1.2
_olex2_submission_special_instructions 'No special instructions were received'

loop_
_space_group_symop_operation_xyz
'x, y, z'
'-x, y, -z+1/2'
'x+1/2, y+1/2, z'
'-x+1/2, y+1/2, -z+1/2'
'-x, -y, -z'
'x, -y, z-1/2'
'-x+1/2, -y+1/2, -z'
'x+1/2, -y+1/2, z-1/2'

loop_
_atom_site_label
_atom_site_type_symbol
_atom_site_fract_x
_atom_site_fract_y
_atom_site_fract_z
_atom_site_U_iso_or_equiv
_atom_site_adp_type
_atom_site_occupancy
_atom_site_site_symmetry_order
_atom_site_calc_flag
_atom_site_refinement_flags_posn
_atom_site_refinement_flags_adp
_atom_site_refinement_flags_occupancy
_atom_site_disorder_assembly
_atom_site_disorder_group
U1 U 0.33028(2) 0.13998(2) -0.65754(2) 0.02571(9) Uani 1 1 d . . . . .
U2 U 0.34319(2) -0.06529(2) -0.70938(2) 0.02672(9) Uani 1 1 d . . . . .
U3 U 0.40839(2) 0.08321(2) -0.64025(2) 0.04289(12) Uani 1 1 d . . . . .
O22 O 0.5806(2) 0.3398(5) -0.5188(4) 0.072(3) Uani 1 1 d . . . . .
O7 O 0.35622(14) 0.0448(3) -0.6684(2) 0.0343(15) Uani 1 1 d . . . . .
O8 O 0.38714(15) 0.1673(4) -0.6143(3) 0.0401(17) Uani 1 1 d . . . . .
O14 O 0.31230(16) -0.1824(3) -0.7596(2) 0.0355(15) Uani 1 1 d . . . . .
O13 O 0.29366(16) -0.0607(4) -0.7172(3) 0.0392(16) Uani 1 1 d . . . . .
O12 O 0.28242(16) 0.0633(4) -0.7170(2) 0.0362(15) Uani 1 1 d . . . . .
O4 O 0.32329(18) -0.0087(4) -0.7600(2) 0.0416(16) Uani 1 1 d . . . . .
O3 O 0.36058(17) -0.1275(4) -0.6609(2) 0.0399(16) Uani 1 1 d . . . . .
O10 O 0.34109(16) 0.2559(4) -0.6134(2) 0.0359(15) Uani 1 1 d . . . . .
O2 O 0.32497(17) 0.1970(3) -0.7025(2) 0.0367(15) Uani 1 1 d . . . . .
O1 O 0.33336(17) 0.0858(4) -0.6135(2) 0.0373(15) Uani 1 1 d . . . . .
O15 O 0.35932(17) -0.1506(4) -0.7481(2) 0.0393(16) Uani 1 1 d . . . . .
O16 O 0.27735(17) 0.1969(5) -0.6802(3) 0.051(2) Uani 1 1 d . . . . .
H16A H 0.267319 0.164714 -0.673949 0.077 Uiso 1 1 d R U . . .
H16B H 0.263824 0.201590 -0.709863 0.077 Uiso 1 1 d R U . . .
O18 O 0.45115(17) 0.1871(4) -0.5968(3) 0.057(2) Uani 1 1 d . . . . .
O6 O 0.39341(19) 0.1407(5) -0.6898(3) 0.0513(19) Uani 1 1 d . . . . .
O9 O 0.39601(17) -0.0307(4) -0.6838(3) 0.056(2) Uani 1 1 d . . . . .
C19 C 0.27198(18) -0.0060(4) -0.7280(2) 0.0171(15) Uani 1 1 d . U . . .
C21 C 0.2258(2) -0.0957(5) -0.7791(3) 0.032(2) Uani 1 1 d . . . . .
H21 H 0.239665 -0.126328 -0.782080 0.039 Uiso 1 1 calc R U . . .
O29 O 0.30085(17) 0.6526(4) -0.6044(3) 0.0413(17) Uani 1 1 d . . . . .
N26 N 0.29304(19) 0.8783(4) -0.3257(3) 0.0310(17) Uani 1 1 d . . . . .
N3 N 0.11370(18) -0.0886(5) -0.8658(3) 0.0349(18) Uani 1 1 d . . . . .
O11 O 0.3856(2) 0.2237(4) -0.5439(3) 0.063(2) Uani 1 1 d . . . . .
O26 O 0.2752(2) 1.0456(4) -0.5627(3) 0.0498(19) Uani 1 1 d . . . . .
O5 O 0.4276(2) 0.0275(4) -0.5889(3) 0.065(3) Uani 1 1 d . . . . .
O31 O 0.20932(19) 0.9302(4) -0.6592(3) 0.0461(18) Uani 1 1 d . . . . .
N38 N 0.3004(2) 0.9650(5) -0.5848(3) 0.0357(18) Uani 1 1 d . . . . .
N33 N 0.33106(19) 0.7701(4) -0.3003(3) 0.0322(17) Uani 1 1 d . . . . .
O28 O 0.26853(18) 0.9773(4) -0.3795(3) 0.0456(18) Uani 1 1 d . . . . .
N29 N 0.33785(19) 0.8549(5) -0.5605(3) 0.0335(17) Uani 1 1 d . . . . .
N24 N 0.3448(2) 1.0038(5) -0.3776(3) 0.042(2) Uani 1 1 d . . . . .
N1 N 0.3370(2) 0.5909(4) -0.4949(3) 0.0353(18) Uani 1 1 d . . . . .
N4 N -0.0231(3) -0.0132(8) -1.0942(3) 0.069(3) Uani 1 1 d . . . . .
O27 O 0.3004(2) 1.0631(5) -0.4429(3) 0.056(2) Uani 1 1 d . . . . .
O19 O 0.41858(19) 0.3538(5) -0.6866(3) 0.060(2) Uani 1 1 d . . . . .
N28 N 0.29311(18) 0.7817(4) -0.6269(3) 0.0307(17) Uani 1 1 d . . . . .
N11 N 0.4297(2) 0.5592(7) -0.7102(4) 0.061(3) Uani 1 1 d . . . . .
N12 N 0.4225(2) 0.6619(6) -0.6802(4) 0.062(3) Uani 1 1 d . . . . .
O33 O 0.3936(2) 0.7873(5) -0.3801(3) 0.059(2) Uani 1 1 d . . . . .
N27 N 0.25025(19) 0.7017(4) -0.6649(3) 0.0324(17) Uani 1 1 d . . . . .
N17 N 0.4803(3) 0.6984(7) -0.6416(4) 0.068(3) Uani 1 1 d . . . . .
N23 N 0.3464(2) 1.0207(5) -0.4368(3) 0.0400(19) Uani 1 1 d . . . . .
N16 N 0.4785(3) 0.7810(6) -0.5884(4) 0.062(3) Uani 1 1 d . . . . .
N15 N 0.4813(2) 0.8324(6) -0.5306(4) 0.069(3) Uani 1 1 d . . . . .
N36 N 0.3833(2) 0.9104(6) -0.4120(3) 0.045(2) Uani 1 1 d . . . . .
N32 N 0.2131(2) 0.8121(4) -0.6855(3) 0.0348(18) Uani 1 1 d . . . . .
N35 N 0.3819(2) 0.8924(5) -0.3523(3) 0.042(2) Uani 1 1 d . . . . .
O30 O 0.3665(2) 0.7656(4) -0.5017(3) 0.053(2) Uani 1 1 d . . . . .
O20 O 0.38944(19) 0.5549(5) -0.6989(3) 0.061(2) Uani 1 1 d . . . . .
N2 N 0.2258(4) 0.7097(8) -0.4497(5) 0.078(4) Uani 1 1 d . . . . .
O23 O 0.5597(2) 0.4567(6) -0.6125(3) 0.070(3) Uani 1 1 d . . . . .
N5 N 0.3168(3) -0.4368(5) -0.9120(3) 0.045(2) Uani 1 1 d . . . . .
O32 O 0.3648(2) 0.7046(4) -0.3136(3) 0.054(2) Uani 1 1 d . . . . .
N37 N 0.3309(2) 1.0110(5) -0.5137(3) 0.0395(19) Uani 1 1 d . . . . .
N34 N 0.3639(2) 0.8397(5) -0.3094(3) 0.040(2) Uani 1 1 d . . . . .
N31 N 0.25636(19) 0.8935(4) -0.6511(3) 0.0331(17) Uani 1 1 d . . . . .
N25 N 0.3242(2) 0.9465(5) -0.3387(3) 0.0355(18) Uani 1 1 d . . . . .
O17 O 0.4580(2) 0.0519(5) -0.6382(4) 0.079(3) Uani 1 1 d . . . . .
H17A H 0.470474 0.091881 -0.629478 0.118 Uiso 1 1 d R U . . .
H17B H 0.451504 0.043757 -0.665581 0.118 Uiso 1 1 d R U . . .
N6 N 0.2732(2) -0.2583(6) -1.1149(3) 0.052(2) Uani 1 1 d . . . . .
C97 C 0.3259(2) 0.8491(5) -0.2923(3) 0.0298(19) Uani 1 1 d . . . . .
H97 H 0.332441 0.855201 -0.261042 0.036 Uiso 1 1 calc R U . . .
C37 C 0.3344(2) -0.1956(5) -0.7654(3) 0.034(2) Uani 1 1 d . . . . .
O25 O 0.5298(2) 0.8008(6) -0.5197(4) 0.080(3) Uani 1 1 d . . . . .
O24 O 0.5331(2) 0.6511(6) -0.6072(3) 0.075(3) Uani 1 1 d . . . . .
N14 N 0.4273(2) 0.7777(6) -0.5643(4) 0.064(3) Uani 1 1 d . . . . .
N30 N 0.3661(2) 0.8975(5) -0.4893(3) 0.043(2) Uani 1 1 d . . . . .
C20 C 0.23781(19) -0.0265(5) -0.7530(3) 0.0257(18) Uani 1 1 d . . . . .
N13 N 0.4212(2) 0.7431(6) -0.6272(4) 0.070(3) Uani 1 1 d . . . . .
O21 O 0.3903(2) 0.6782(5) -0.6098(4) 0.082(3) Uani 1 1 d . . . . .
N22 N 0.5584(2) 0.2265(6) -0.5119(4) 0.062(3) Uani 1 1 d . . . . .
N21 N 0.5444(2) 0.2586(6) -0.5806(5) 0.068(3) Uani 1 1 d . . . . .
N20 N 0.5239(2) 0.3516(7) -0.6418(4) 0.062(3) Uani 1 1 d . . . . .
C89 C 0.2743(3) 0.9659(6) -0.6338(3) 0.038(2) Uani 1 1 d . . . . .
H89A H 0.258769 1.007264 -0.640717 0.045 Uiso 1 1 calc R U . . .
H89B H 0.283911 0.977542 -0.649576 0.045 Uiso 1 1 calc R U . . .
C1 C 0.3632(3) 0.2700(6) -0.5706(4) 0.042(2) Uani 1 1 d . . . . .
C22 C 0.1931(2) -0.1177(5) -0.8003(3) 0.035(2) Uani 1 1 d . . . . .
H22 H 0.184773 -0.162710 -0.818067 0.042 Uiso 1 1 calc R U . . .
C98 C 0.3482(2) 0.8971(5) -0.2988(3) 0.033(2) Uani 1 1 d . . . . .
H98 H 0.364410 0.927856 -0.271460 0.039 Uiso 1 1 calc R U . . .
C38 C 0.3328(2) -0.2674(5) -0.7911(3) 0.033(2) Uani 1 1 d . . . . .
C2 C 0.3621(2) 0.3480(6) -0.5540(3) 0.034(2) Uani 1 1 d . . . . .
C6 C 0.3356(3) 0.4752(6) -0.5690(3) 0.038(2) Uani 1 1 d . . . . .
H6 H 0.318779 0.509773 -0.589370 0.046 Uiso 1 1 calc R U . . .
C99 C 0.3771(3) 0.9750(6) -0.3603(3) 0.040(2) Uani 1 1 d . . . . .
H99 H 0.394552 1.004237 -0.333079 0.048 Uiso 1 1 calc R U . . .
C25 C 0.2169(2) 0.0191(5) -0.7497(3) 0.033(2) Uani 1 1 d . . . . .
H25 H 0.224447 0.066348 -0.734132 0.040 Uiso 1 1 calc R U . . .
C79 C 0.2990(2) 1.0112(5) -0.5549(3) 0.034(2) Uani 1 1 d . . . . .
C52 C 0.2963(3) -0.2322(7) -1.0745(4) 0.053(3) Uani 1 1 d . . . . .
H52 H 0.307216 -0.187467 -1.073259 0.064 Uiso 1 1 calc R U . . .
C47 C 0.2981(3) -0.3675(6) -0.9931(4) 0.043(2) Uani 1 1 d . . . . .
C81 C 0.3277(3) 1.0333(6) -0.4215(4) 0.038(2) Uani 1 1 d . . . . .
C83 C 0.2931(3) 0.9379(5) -0.3510(3) 0.039(2) Uani 1 1 d . . . . .
C80 C 0.3396(3) 1.0616(6) -0.4762(4) 0.042(2) Uani 1 1 d . . . . .
H80A H 0.359017 1.091768 -0.466836 0.050 Uiso 1 1 calc R U . . .
H80B H 0.321505 1.097757 -0.487034 0.050 Uiso 1 1 calc R U . . .
C86 C 0.3282(2) 0.8033(6) -0.5984(4) 0.037(2) Uani 1 1 d . . . . .
H86A H 0.341510 0.756227 -0.586019 0.044 Uiso 1 1 calc R U . . .
H86B H 0.333092 0.828584 -0.617580 0.044 Uiso 1 1 calc R U . . .
C101 C 0.3332(2) 0.9376(6) -0.5663(3) 0.037(2) Uani 1 1 d . . . . .
H101 H 0.340961 0.958557 -0.583449 0.044 Uiso 1 1 calc R U . . .
C46 C 0.3311(3) -0.3811(6) -0.9575(4) 0.044(2) Uani 1 1 d . . . . .
H46 H 0.347383 -0.365477 -0.960466 0.053 Uiso 1 1 calc R U . . .
C4 C 0.3861(3) 0.4445(6) -0.4937(4) 0.044(2) Uani 1 1 d . . . . .
H4 H 0.402870 0.458637 -0.463470 0.053 Uiso 1 1 calc R U . . .
C32 C 0.0338(2) -0.0472(7) -1.0057(3) 0.041(2) Uani 1 1 d . . . . .
C3 C 0.3865(2) 0.3720(6) -0.5092(4) 0.041(2) Uani 1 1 d . . . . .
H3 H 0.403744 0.337949 -0.489227 0.049 Uiso 1 1 calc R U . . .
C24 C 0.1848(2) -0.0048(7) -0.7695(3) 0.041(2) Uani 1 1 d . . . . .
H24 H 0.171237 0.024801 -0.765548 0.049 Uiso 1 1 calc R U . . .
C90 C 0.2247(2) 0.8838(5) -0.6641(3) 0.035(2) Uani 1 1 d . . . . .
C43 C 0.3072(3) -0.3193(6) -0.8092(4) 0.044(3) Uani 1 1 d . . . . .
H43 H 0.290619 -0.311066 -0.805598 0.053 Uiso 1 1 calc R U . . .
C7 C 0.3367(2) 0.3994(5) -0.5836(3) 0.035(2) Uani 1 1 d . . . . .
H7 H 0.319996 0.383948 -0.613563 0.043 Uiso 1 1 calc R U . . .
C87 C 0.3565(2) 0.8310(6) -0.5168(4) 0.038(2) Uani 1 1 d . . . . .
C96 C 0.2367(2) 0.7740(5) -0.6904(3) 0.032(2) Uani 1 1 d . . . . .
H96 H 0.227661 0.767650 -0.722786 0.038 Uiso 1 1 calc R U . . .
C11 C 0.2952(3) 0.6277(6) -0.4725(4) 0.043(2) Uani 1 1 d . . . . .
C49 C 0.2848(3) -0.4248(6) -0.9456(4) 0.048(3) Uani 1 1 d . . . . .
H49 H 0.269061 -0.439954 -0.941495 0.058 Uiso 1 1 calc R U . . .
C51 C 0.3064(3) -0.2632(6) -1.0333(4) 0.047(3) Uani 1 1 d . . . . .
H51 H 0.324134 -0.242279 -1.005519 0.056 Uiso 1 1 calc R U . . .
C23 C 0.1729(2) -0.0721(5) -0.7950(3) 0.032(2) Uani 1 1 d . . . . .
C29 C 0.0633(2) -0.0635(6) -0.9571(3) 0.038(2) Uani 1 1 d . . . . .
C12 C 0.2840(3) 0.5917(6) -0.5132(4) 0.045(3) Uani 1 1 d . . . . .
H12 H 0.261636 0.579297 -0.534038 0.053 Uiso 1 1 calc R U . . .
C50 C 0.2889(3) -0.3280(6) -1.0351(4) 0.040(2) Uani 1 1 d . . . . .
C93 C 0.3910(3) 0.8568(7) -0.3104(4) 0.044(3) Uani 1 1 d . . . . .
H93A H 0.402876 0.808854 -0.305709 0.053 Uiso 1 1 calc R U . . .
H93B H 0.406126 0.891346 -0.284989 0.053 Uiso 1 1 calc R U . . .
C85 C 0.2829(2) 0.7066(5) -0.6295(3) 0.031(2) Uani 1 1 d . . . . .
C26 C 0.1378(2) -0.1010(7) -0.8152(3) 0.045(3) Uani 1 1 d . . . . .
H26A H 0.138799 -0.156231 -0.808714 0.054 Uiso 1 1 calc R U . . .
H26B H 0.129857 -0.074216 -0.800001 0.054 Uiso 1 1 calc R U . . .
C27 C 0.0945(2) -0.1488(6) -0.8915(4) 0.042(2) Uani 1 1 d . . . . .
H27 H 0.098291 -0.198114 -0.878563 0.050 Uiso 1 1 calc R U . . .
C94 C 0.3870(3) 0.8552(7) -0.3813(4) 0.046(3) Uani 1 1 d . . . . .
C31 C 0.1099(2) -0.0185(6) -0.8838(4) 0.043(2) Uani 1 1 d . . . . .
H31 H 0.124025 0.021902 -0.865248 0.052 Uiso 1 1 calc R U . . .
C44 C 0.3281(3) -0.4658(6) -0.8656(4) 0.048(3) Uani 1 1 d . . . . .
H44A H 0.349643 -0.490754 -0.849906 0.058 Uiso 1 1 calc R U . . .
H44B H 0.312452 -0.503685 -0.869056 0.058 Uiso 1 1 calc R U . . .
C42 C 0.3059(3) -0.3832(6) -0.8327(4) 0.050(3) Uani 1 1 d . . . . .
H42 H 0.288311 -0.418041 -0.845107 0.060 Uiso 1 1 calc R U . . .
C45 C 0.3405(3) -0.4179(7) -0.9170(4) 0.047(3) Uani 1 1 d . . . . .
H45 H 0.362640 -0.429085 -0.893822 0.057 Uiso 1 1 calc R U . . .
C28 C 0.0688(3) -0.1367(6) -0.9376(4) 0.048(3) Uani 1 1 d . . . . .
H28 H 0.055114 -0.178096 -0.955639 0.058 Uiso 1 1 calc R U . . .
C88 C 0.3934(3) 0.8947(8) -0.4410(4) 0.048(3) Uani 1 1 d . . . . .
H88A H 0.409957 0.932671 -0.434477 0.057 Uiso 1 1 calc R U . . .
H88B H 0.403554 0.843554 -0.433581 0.057 Uiso 1 1 calc R U . . .
C41 C 0.3304(3) -0.3968(6) -0.8381(4) 0.043(3) Uani 1 1 d . . . . .
C14 C 0.2711(3) 0.6525(7) -0.4638(4) 0.050(3) Uani 1 1 d . . . . .
C53 C 0.2558(3) -0.3213(8) -1.1170(4) 0.058(3) Uani 1 1 d . . . . .
H53 H 0.238578 -0.340573 -1.145675 0.069 Uiso 1 1 calc R U . . .
C92 C 0.3544(3) 0.7663(6) -0.3081(4) 0.041(2) Uani 1 1 d . . . . .
C100 C 0.3786(3) 0.9886(6) -0.4014(4) 0.041(2) Uani 1 1 d . . . . .
H100 H 0.396670 1.023713 -0.393299 0.050 Uiso 1 1 calc R U . . .
C9 C 0.3495(3) 0.6224(8) -0.4538(4) 0.059(3) Uani 1 1 d . . . . .
H9 H 0.372178 0.631866 -0.433135 0.071 Uiso 1 1 calc R U . . .
C102 C 0.3540(3) 0.9695(6) -0.5163(3) 0.035(2) Uani 1 1 d . . . . .
H102 H 0.372282 1.002762 -0.509550 0.042 Uiso 1 1 calc R U . . .
C82 C 0.3345(3) 1.0167(5) -0.3487(4) 0.043(3) Uani 1 1 d . . . . .
H82A H 0.316287 1.053557 -0.363702 0.052 Uiso 1 1 calc R U . . .
H82B H 0.352794 1.039853 -0.320002 0.052 Uiso 1 1 calc R U . . .
C30 C 0.0856(3) -0.0054(6) -0.9288(4) 0.044(3) Uani 1 1 d . . . . .
H30 H 0.083708 0.043543 -0.941138 0.053 Uiso 1 1 calc R U . . .
C71 C 0.5360(3) 0.1653(7) -0.5424(6) 0.066(4) Uani 1 1 d . . . . .
H71 H 0.547470 0.115234 -0.535276 0.079 Uiso 1 1 calc R U . . .
C65 C 0.5043(3) 0.6488(8) -0.6374(5) 0.066(4) Uani 1 1 d . . . . .
C13 C 0.3056(3) 0.5736(6) -0.5238(4) 0.046(3) Uani 1 1 d . . . . .
H13 H 0.297594 0.549159 -0.551428 0.055 Uiso 1 1 calc R U . . .
C54 C 0.2629(3) -0.3573(7) -1.0784(4) 0.052(3) Uani 1 1 d . . . . .
H54 H 0.250697 -0.400382 -1.080917 0.062 Uiso 1 1 calc R U . . .
C84 C 0.2327(2) 0.6283(5) -0.6811(4) 0.037(2) Uani 1 1 d . . . . .
H84A H 0.248439 0.586060 -0.665003 0.044 Uiso 1 1 calc R U . . .
H84B H 0.222545 0.622882 -0.713617 0.044 Uiso 1 1 calc R U . . .
C8 C 0.3607(3) 0.5792(5) -0.5073(4) 0.039(2) Uani 1 1 d . . . . .
H8A H 0.354846 0.615429 -0.531623 0.047 Uiso 1 1 calc R U . . .
H8B H 0.383013 0.591618 -0.480730 0.047 Uiso 1 1 calc R U . . .
C61 C 0.4109(3) 0.7266(7) -0.6011(5) 0.058(3) Uani 1 1 d . . . . .
C56 C 0.4655(3) 0.2332(7) -0.6595(5) 0.060(4) Uani 1 1 d . . . . .
H56A H 0.469288 0.198519 -0.676977 0.072 Uiso 1 1 calc R U . . .
H56B H 0.443041 0.224424 -0.669433 0.072 Uiso 1 1 calc R U . . .
C55 C 0.4791(3) 0.1864(6) -0.5849(5) 0.055(3) Uani 1 1 d . . . . .
C33 C 0.0051(3) -0.0929(7) -1.0272(4) 0.049(3) Uani 1 1 d . . . . .
H33 H 0.004430 -0.136001 -1.012239 0.059 Uiso 1 1 calc R U . . .
C91 C 0.1781(3) 0.7958(6) -0.7145(4) 0.041(2) Uani 1 1 d . . . . .
H91A H 0.166322 0.841480 -0.715421 0.049 Uiso 1 1 calc R U . . .
H91B H 0.170888 0.786261 -0.745575 0.049 Uiso 1 1 calc R U . . .
C59 C 0.4122(3) 0.5871(8) -0.6965(4) 0.058(3) Uani 1 1 d . . . . .
C34 C -0.0223(3) -0.0732(9) -1.0709(4) 0.063(4) Uani 1 1 d . . . . .
H34 H -0.041132 -0.104138 -1.084649 0.075 Uiso 1 1 calc R U . . .
C77 C 0.4447(3) 0.8064(7) -0.6093(5) 0.066(4) Uani 1 1 d . . . . .
H77 H 0.437612 0.847460 -0.632163 0.079 Uiso 1 1 calc R U . . .
C57 C 0.4424(3) 0.3650(7) -0.6867(4) 0.050(3) Uani 1 1 d . . . . .
C10 C 0.3287(3) 0.6412(8) -0.4417(5) 0.067(4) Uani 1 1 d . . . . .
H10 H 0.337404 0.662616 -0.413067 0.080 Uiso 1 1 calc R U . . .
C39 C 0.3574(3) -0.2805(7) -0.7956(4) 0.053(3) Uani 1 1 d . . . . .
H39 H 0.374877 -0.245287 -0.783423 0.064 Uiso 1 1 calc R U . . .
C63 C 0.5000(3) 0.8054(8) -0.5443(5) 0.065(4) Uani 1 1 d . . . . .
C36 C 0.0333(3) 0.0152(8) -1.0299(4) 0.061(4) Uani 1 1 d . . . . .
H36 H 0.051804 0.046870 -1.017759 0.073 Uiso 1 1 calc R U . . .
C73 C 0.4896(3) 0.3343(8) -0.6811(5) 0.061(4) Uani 1 1 d . . . . .
H73 H 0.488961 0.296087 -0.701640 0.074 Uiso 1 1 calc R U . . .
C69 C 0.5621(3) 0.2806(8) -0.5353(6) 0.063(4) Uani 1 1 d . . . . .
C78 C 0.4464(3) 0.8354(7) -0.5679(6) 0.072(5) Uani 1 1 d . . . . .
H78 H 0.437245 0.887939 -0.572726 0.087 Uiso 1 1 calc R U . . .
C60 C 0.4041(3) 0.7169(8) -0.6731(6) 0.076(4) Uani 1 1 d . . . . .
H60A H 0.398566 0.761707 -0.692728 0.091 Uiso 1 1 calc R U . . .
H60B H 0.383510 0.692659 -0.682582 0.091 Uiso 1 1 calc R U . . .
C48 C 0.2745(3) -0.3903(7) -0.9866(4) 0.050(3) Uani 1 1 d . . . . .
H48 H 0.252021 -0.382221 -1.009675 0.059 Uiso 1 1 calc R U . . .
C18 C 0.2398(4) 0.6246(8) -0.4880(6) 0.070(4) Uani 1 1 d . . . . .
H18 H 0.233079 0.584884 -0.509357 0.084 Uiso 1 1 calc R U . . .
C64 C 0.4907(4) 0.7727(8) -0.6161(6) 0.084(5) Uani 1 1 d . . . . .
H64A H 0.514716 0.775613 -0.596080 0.100 Uiso 1 1 calc R U . . .
H64B H 0.482344 0.815557 -0.637740 0.100 Uiso 1 1 calc R U . . .
C17 C 0.2174(4) 0.6556(9) -0.4809(7) 0.085(5) Uani 1 1 d . . . . .
H17 H 0.195691 0.637345 -0.498857 0.103 Uiso 1 1 calc R U . . .
C58 C 0.4233(3) 0.4836(9) -0.7326(4) 0.066(4) Uani 1 1 d . . . . .
H58A H 0.402184 0.464072 -0.741389 0.079 Uiso 1 1 calc R U . . .
H58B H 0.421541 0.490831 -0.760480 0.079 Uiso 1 1 calc R U . . .
C66 C 0.5045(4) 0.5483(9) -0.6847(6) 0.075(4) Uani 1 1 d . . . . .
H66A H 0.527335 0.565638 -0.668062 0.090 Uiso 1 1 calc R U . . .
H66B H 0.494105 0.554161 -0.717263 0.090 Uiso 1 1 calc R U . . .
C15 C 0.2806(4) 0.7104(8) -0.4306(5) 0.061(3) Uani 1 1 d . . . . .
H15 H 0.301989 0.730727 -0.412555 0.073 Uiso 1 1 calc R U . . .
C75 C 0.4530(3) 0.6161(9) -0.7064(5) 0.069(4) Uani 1 1 d . . . . .
H75 H 0.447431 0.628868 -0.736624 0.083 Uiso 1 1 calc R U . . .
C74 C 0.4765(3) 0.4143(9) -0.7049(5) 0.067(4) Uani 1 1 d . . . . .
H74 H 0.470258 0.413438 -0.736160 0.080 Uiso 1 1 calc R U . . .
C72 C 0.5233(3) 0.1931(7) -0.5890(6) 0.074(5) Uani 1 1 d . . . . .
H72 H 0.525002 0.152159 -0.606280 0.089 Uiso 1 1 calc R U . . .
C62 C 0.5045(3) 0.1230(8) -0.5114(6) 0.078(5) Uani 1 1 d . . . . .
H62A H 0.515692 0.073016 -0.503161 0.094 Uiso 1 1 calc R U . . .
H62B H 0.481328 0.112828 -0.524946 0.094 Uiso 1 1 calc R U . . .
C16 C 0.2564(5) 0.7356(9) -0.4260(5) 0.078(5) Uani 1 1 d . . . . .
H16 H 0.262443 0.774219 -0.404317 0.093 Uiso 1 1 calc R U . . .
C67 C 0.5323(3) 0.4268(10) -0.6399(5) 0.066(4) Uani 1 1 d . . . . .
C40 C 0.3563(3) -0.3467(7) -0.8184(4) 0.053(3) Uani 1 1 d . . . . .
H40 H 0.373660 -0.356896 -0.820273 0.064 Uiso 1 1 calc R U . . .
C76 C 0.4480(3) 0.6870(8) -0.6848(5) 0.069(4) Uani 1 1 d . . . . .
H76 H 0.440871 0.733123 -0.704520 0.082 Uiso 1 1 calc R U . . .
C70 C 0.5838(3) 0.2151(9) -0.4631(6) 0.090(6) Uani 1 1 d . . . . .
H70A H 0.593294 0.163591 -0.458416 0.108 Uiso 1 1 calc R U . . .
H70B H 0.601356 0.252769 -0.452625 0.108 Uiso 1 1 calc R U . . .
N19 N 0.5046(3) 0.4658(7) -0.6750(4) 0.067(3) Uani 1 1 d . . . . .
N9 N 0.4682(2) 0.3122(6) -0.6698(4) 0.060(3) Uani 1 1 d . . . . .
N8 N 0.4887(2) 0.2134(6) -0.6109(4) 0.059(3) Uani 1 1 d . . . . .
N7 N 0.5062(2) 0.1580(6) -0.5454(4) 0.057(3) Uani 1 1 d . . . . .
N10 N 0.4481(2) 0.4271(7) -0.7049(4) 0.058(3) Uani 1 1 d . . . . .
N18 N 0.4881(3) 0.5979(7) -0.6731(4) 0.064(3) Uani 1 1 d . . . . .
C35 C 0.0036(4) 0.0292(10) -1.0738(5) 0.072(4) Uani 1 1 d . . . . .
H35 H 0.003034 0.072506 -1.089623 0.086 Uiso 1 1 calc R U . . .
C5 C 0.3605(3) 0.4975(5) -0.5230(4) 0.037(2) Uani 1 1 d . . . . .
C68 C 0.5472(4) 0.2940(8) -0.6143(6) 0.078(5) Uani 1 1 d . . . . .
H68A H 0.569189 0.316424 -0.598330 0.093 Uiso 1 1 calc R U . . .
H68B H 0.545331 0.253173 -0.634256 0.093 Uiso 1 1 calc R U . . .
C95 C 0.2670(2) 0.8281(5) -0.6647(3) 0.0303(19) Uani 1 1 d . . . . .
H95 H 0.272878 0.845033 -0.684717 0.036 Uiso 1 1 calc R U . . .

loop_
_atom_site_aniso_label
_atom_site_aniso_U_11
_atom_site_aniso_U_22
_atom_site_aniso_U_33
_atom_site_aniso_U_23
_atom_site_aniso_U_13
_atom_site_aniso_U_12
U1 0.02383(16) 0.01593(15) 0.03621(18) -0.00146(13) 0.01737(14) -0.00092(12)
U2 0.02473(16) 0.01525(14) 0.03965(19) -0.00313(13) 0.01902(15) -0.00199(12)
U3 0.02505(18) 0.02634(19) 0.0684(3) -0.01582(17) 0.02330(19) -0.00650(14)
O22 0.046(5) 0.054(5) 0.098(7) -0.007(5) 0.032(5) -0.005(4)
O7 0.019(3) 0.018(3) 0.055(4) -0.011(3) 0.016(3) -0.001(2)
O8 0.023(3) 0.019(3) 0.069(5) -0.017(3) 0.023(3) -0.008(3)
O14 0.033(4) 0.021(3) 0.054(4) -0.012(3) 0.027(3) -0.003(3)
O13 0.034(4) 0.033(4) 0.061(5) -0.002(3) 0.034(4) -0.003(3)
O12 0.032(3) 0.029(3) 0.044(4) -0.006(3) 0.021(3) -0.006(3)
O4 0.048(4) 0.024(3) 0.051(4) 0.008(3) 0.029(4) 0.004(3)
O3 0.036(4) 0.031(4) 0.036(4) -0.003(3) 0.013(3) 0.006(3)
O10 0.035(4) 0.023(3) 0.037(4) -0.012(3) 0.015(3) 0.002(3)
O2 0.054(4) 0.018(3) 0.043(4) 0.002(3) 0.031(4) 0.002(3)
O1 0.044(4) 0.024(3) 0.042(4) 0.008(3) 0.024(3) 0.005(3)
O15 0.042(4) 0.036(4) 0.046(4) -0.013(3) 0.030(3) -0.006(3)
O16 0.029(4) 0.069(6) 0.044(4) -0.012(4) 0.016(3) 0.009(4)
O18 0.027(4) 0.037(4) 0.096(6) -0.023(4) 0.031(4) -0.007(3)
O6 0.043(4) 0.050(5) 0.057(5) -0.013(4) 0.028(4) -0.009(4)
O9 0.035(4) 0.036(4) 0.099(6) -0.034(4) 0.042(4) -0.015(3)
C19 0.0183(17) 0.0152(17) 0.0160(17) -0.0005(9) 0.0093(12) 0.0004(9)
C21 0.023(4) 0.031(5) 0.039(5) -0.008(4) 0.016(4) -0.001(4)
O29 0.038(4) 0.029(4) 0.057(4) 0.013(3) 0.028(4) 0.009(3)
N26 0.036(4) 0.023(4) 0.036(4) 0.000(3) 0.023(4) 0.000(3)
N3 0.020(4) 0.036(4) 0.038(4) 0.007(4) 0.012(3) 0.001(3)
O11 0.058(5) 0.035(4) 0.054(5) -0.006(4) 0.011(4) 0.019(4)
O26 0.058(5) 0.043(4) 0.054(5) 0.007(4) 0.037(4) 0.017(4)
O5 0.044(5) 0.026(4) 0.078(6) -0.009(4) 0.012(4) 0.000(3)
O31 0.055(5) 0.028(4) 0.065(5) -0.005(3) 0.041(4) 0.003(3)
N38 0.045(5) 0.031(4) 0.038(5) 0.002(3) 0.029(4) 0.004(4)
N33 0.034(4) 0.023(4) 0.047(5) 0.002(3) 0.028(4) 0.010(3)
O28 0.045(4) 0.033(4) 0.052(4) 0.010(3) 0.026(4) 0.010(3)
N29 0.030(4) 0.030(4) 0.040(5) 0.007(3) 0.021(4) 0.005(3)
N24 0.045(5) 0.039(5) 0.050(5) 0.017(4) 0.033(4) 0.011(4)
N1 0.047(5) 0.016(3) 0.054(5) -0.010(3) 0.036(4) -0.011(3)
N4 0.043(6) 0.101(10) 0.036(5) 0.002(6) 0.009(5) 0.000(6)
O27 0.053(5) 0.054(5) 0.065(5) 0.011(4) 0.037(4) 0.019(4)
O19 0.039(4) 0.064(6) 0.079(6) -0.009(5) 0.035(4) -0.006(4)
N28 0.026(4) 0.022(4) 0.040(4) 0.002(3) 0.018(4) 0.002(3)
N11 0.040(5) 0.076(8) 0.056(6) 0.012(6) 0.022(5) -0.005(5)
N12 0.040(5) 0.044(6) 0.080(8) 0.009(5) 0.025(5) 0.003(5)
O33 0.077(6) 0.046(5) 0.079(6) 0.018(4) 0.060(5) 0.025(4)
N27 0.031(4) 0.022(4) 0.042(5) -0.003(3) 0.021(4) 0.000(3)
N17 0.046(6) 0.070(8) 0.061(7) 0.002(6) 0.018(6) -0.006(6)
N23 0.045(5) 0.039(5) 0.036(5) 0.002(4) 0.024(4) 0.003(4)
N16 0.043(6) 0.047(6) 0.085(8) 0.003(6) 0.033(6) -0.004(5)
N15 0.034(5) 0.042(6) 0.105(9) -0.011(6) 0.027(6) -0.014(4)
N36 0.048(5) 0.055(6) 0.043(5) 0.020(4) 0.033(5) 0.025(4)
N32 0.037(4) 0.025(4) 0.047(5) 0.003(3) 0.028(4) 0.004(3)
N35 0.048(5) 0.041(5) 0.047(5) 0.011(4) 0.035(5) 0.013(4)
O30 0.063(5) 0.036(4) 0.071(5) 0.026(4) 0.045(5) 0.024(4)
O20 0.034(4) 0.060(5) 0.076(6) -0.004(4) 0.026(4) -0.004(4)
N2 0.106(11) 0.064(8) 0.120(11) 0.014(8) 0.098(10) 0.022(7)
O23 0.048(5) 0.087(7) 0.075(6) -0.009(5) 0.037(5) -0.021(5)
N5 0.070(7) 0.029(4) 0.052(5) -0.009(4) 0.046(5) -0.006(4)
O32 0.065(5) 0.031(4) 0.088(6) 0.003(4) 0.058(5) 0.012(4)
N37 0.049(5) 0.027(4) 0.039(5) -0.002(4) 0.024(4) 0.000(4)
N34 0.047(5) 0.034(4) 0.056(5) 0.008(4) 0.040(5) 0.009(4)
N31 0.035(4) 0.023(4) 0.041(5) -0.004(3) 0.023(4) 0.004(3)
N25 0.042(5) 0.027(4) 0.043(5) 0.005(3) 0.029(4) 0.007(3)
O17 0.062(6) 0.051(5) 0.136(9) -0.043(6) 0.067(6) -0.032(4)
N6 0.053(6) 0.060(6) 0.046(6) 0.006(5) 0.031(5) 0.004(5)
C97 0.035(5) 0.020(4) 0.034(5) 0.001(4) 0.021(4) 0.001(4)
C37 0.037(5) 0.029(5) 0.034(5) -0.003(4) 0.020(4) -0.008(4)
O25 0.028(4) 0.077(7) 0.104(8) 0.000(6) 0.022(5) -0.004(4)
O24 0.043(5) 0.088(7) 0.082(7) -0.001(6) 0.031(5) -0.011(5)
N14 0.029(5) 0.043(6) 0.103(9) 0.007(6) 0.031(6) -0.002(4)
N30 0.045(5) 0.044(5) 0.047(5) 0.007(4) 0.031(5) 0.011(4)
C20 0.016(4) 0.027(4) 0.025(4) 0.002(3) 0.007(3) -0.005(3)
N13 0.026(5) 0.047(6) 0.096(9) -0.012(6) 0.014(6) 0.000(4)
O21 0.030(4) 0.053(6) 0.115(8) 0.007(5) 0.018(5) -0.009(4)
N22 0.032(5) 0.039(5) 0.103(9) -0.010(6) 0.034(6) -0.001(4)
N21 0.029(5) 0.052(6) 0.120(10) -0.001(7) 0.043(6) 0.002(4)
N20 0.042(6) 0.059(7) 0.095(8) -0.018(6) 0.046(6) -0.007(5)
C89 0.042(6) 0.029(5) 0.036(5) 0.006(4) 0.020(5) 0.005(4)
C1 0.039(6) 0.028(5) 0.054(7) -0.007(5) 0.025(5) -0.005(4)
C22 0.040(5) 0.017(4) 0.036(5) -0.001(4) 0.016(4) -0.009(4)
C98 0.030(5) 0.029(5) 0.040(5) 0.007(4) 0.022(4) 0.007(4)
C38 0.033(5) 0.032(5) 0.027(5) -0.005(4) 0.015(4) -0.002(4)
C2 0.031(5) 0.035(5) 0.031(5) -0.001(4) 0.016(4) 0.009(4)
C6 0.039(6) 0.033(5) 0.038(5) 0.004(4) 0.020(5) 0.005(4)
C99 0.040(6) 0.043(6) 0.035(5) 0.003(4) 0.022(5) 0.002(5)
C25 0.033(5) 0.025(5) 0.041(5) -0.002(4) 0.021(4) 0.001(4)
C79 0.035(5) 0.027(5) 0.031(5) 0.009(4) 0.015(4) 0.003(4)
C52 0.070(8) 0.040(6) 0.070(8) 0.001(6) 0.052(7) 0.000(6)
C47 0.048(6) 0.039(6) 0.046(6) -0.020(5) 0.031(5) -0.014(5)
C81 0.040(6) 0.032(5) 0.043(6) 0.000(4) 0.025(5) 0.002(4)
C83 0.050(6) 0.024(5) 0.040(5) -0.002(4) 0.025(5) 0.013(4)
C80 0.055(7) 0.024(5) 0.047(6) 0.004(4) 0.031(5) 0.004(4)
C86 0.024(5) 0.037(5) 0.050(6) 0.002(4) 0.023(5) -0.001(4)
C101 0.038(5) 0.040(5) 0.032(5) 0.010(4) 0.021(4) 0.003(4)
C46 0.038(6) 0.047(6) 0.053(7) -0.004(5) 0.031(5) -0.002(5)
C4 0.047(6) 0.034(6) 0.046(6) -0.013(5) 0.025(5) -0.008(5)
C32 0.028(5) 0.050(6) 0.030(5) 0.002(4) 0.008(4) 0.003(4)
C3 0.033(5) 0.038(6) 0.050(6) -0.002(5) 0.024(5) 0.004(4)
C24 0.025(5) 0.052(6) 0.042(6) 0.000(5) 0.017(4) -0.002(4)
C90 0.043(6) 0.023(4) 0.040(5) 0.000(4) 0.025(5) 0.008(4)
C43 0.043(6) 0.040(6) 0.057(7) -0.012(5) 0.034(6) -0.004(5)
C7 0.039(5) 0.027(5) 0.038(5) -0.002(4) 0.022(5) 0.003(4)
C87 0.033(5) 0.042(6) 0.058(7) 0.012(5) 0.037(5) 0.007(4)
C96 0.032(5) 0.030(5) 0.035(5) 0.001(4) 0.021(4) 0.001(4)
C11 0.056(7) 0.032(5) 0.053(6) -0.006(5) 0.040(6) -0.007(5)
C49 0.054(7) 0.041(6) 0.067(8) -0.010(5) 0.045(7) -0.017(5)
C51 0.063(7) 0.035(6) 0.055(7) -0.010(5) 0.042(6) -0.008(5)
C23 0.026(5) 0.028(5) 0.031(5) 0.007(4) 0.012(4) -0.003(4)
C29 0.024(5) 0.049(6) 0.034(5) -0.013(5) 0.013(4) -0.006(4)
C12 0.040(6) 0.048(6) 0.051(6) -0.001(5) 0.030(5) 0.005(5)
C50 0.045(6) 0.036(5) 0.044(6) -0.006(4) 0.030(5) -0.005(4)
C93 0.044(6) 0.047(6) 0.042(6) 0.012(5) 0.026(5) 0.017(5)
C85 0.037(5) 0.028(5) 0.036(5) 0.005(4) 0.025(4) 0.002(4)
C26 0.027(5) 0.050(6) 0.040(6) 0.024(5) 0.010(5) 0.002(4)
C27 0.036(5) 0.023(5) 0.054(6) 0.003(4) 0.020(5) -0.002(4)
C94 0.044(6) 0.051(7) 0.056(7) 0.004(5) 0.037(6) 0.009(5)
C31 0.032(5) 0.032(5) 0.043(6) 0.001(4) 0.011(5) -0.005(4)
C44 0.089(9) 0.023(5) 0.062(7) -0.005(5) 0.061(7) -0.009(5)
C42 0.075(8) 0.027(5) 0.064(7) -0.021(5) 0.051(7) -0.029(5)
C45 0.053(7) 0.059(7) 0.043(6) -0.002(5) 0.035(6) -0.002(5)
C28 0.043(6) 0.033(6) 0.049(6) -0.002(5) 0.016(5) -0.014(5)
C88 0.042(6) 0.070(8) 0.039(6) 0.005(5) 0.028(5) 0.015(5)
C41 0.071(8) 0.031(5) 0.044(6) 0.001(4) 0.044(6) 0.003(5)
C14 0.064(8) 0.046(7) 0.057(7) 0.016(5) 0.046(7) 0.013(6)
C53 0.035(6) 0.063(8) 0.055(7) 0.000(6) 0.016(6) 0.002(6)
C92 0.050(6) 0.039(6) 0.042(6) -0.002(5) 0.031(5) 0.007(5)
C100 0.043(6) 0.040(6) 0.043(6) 0.001(5) 0.027(5) 0.004(5)
C9 0.048(7) 0.075(9) 0.068(8) -0.038(7) 0.041(7) -0.019(6)
C102 0.044(6) 0.030(5) 0.036(5) 0.003(4) 0.026(5) -0.004(4)
C82 0.063(7) 0.018(4) 0.060(7) 0.004(4) 0.043(6) 0.006(4)
C30 0.037(6) 0.027(5) 0.053(6) 0.007(5) 0.019(5) -0.005(4)
C71 0.037(6) 0.034(6) 0.117(12) 0.003(7) 0.041(8) 0.002(5)
C65 0.045(7) 0.069(9) 0.081(10) 0.014(8) 0.037(7) -0.013(7)
C13 0.047(6) 0.045(6) 0.050(6) -0.008(5) 0.030(6) -0.008(5)
C54 0.052(7) 0.056(7) 0.041(6) -0.007(5) 0.025(6) -0.017(6)
C84 0.037(5) 0.026(5) 0.058(6) -0.005(4) 0.034(5) 0.004(4)
C8 0.051(6) 0.017(4) 0.069(7) -0.008(4) 0.047(6) -0.010(4)
C61 0.024(5) 0.041(7) 0.090(10) 0.007(6) 0.023(6) 0.003(5)
C56 0.033(6) 0.048(7) 0.096(10) -0.026(7) 0.038(7) -0.017(5)
C55 0.044(7) 0.028(5) 0.079(9) -0.025(6) 0.029(7) -0.010(5)
C33 0.034(6) 0.041(6) 0.048(6) 0.000(5) 0.011(5) -0.006(5)
C91 0.047(6) 0.029(5) 0.044(6) 0.006(4) 0.026(5) 0.008(4)
C59 0.037(6) 0.059(8) 0.057(8) 0.015(6) 0.017(6) 0.010(6)
C34 0.037(6) 0.073(9) 0.055(8) -0.021(7) 0.015(6) -0.011(6)
C77 0.044(7) 0.041(7) 0.079(9) 0.009(6) 0.020(7) 0.001(5)
C57 0.043(6) 0.043(6) 0.061(7) -0.014(5) 0.030(6) -0.010(5)
C10 0.064(8) 0.082(10) 0.064(8) -0.043(7) 0.043(7) -0.025(7)
C39 0.041(6) 0.063(8) 0.065(8) -0.031(6) 0.037(6) -0.018(6)
C63 0.035(7) 0.051(8) 0.083(10) 0.003(7) 0.023(7) -0.002(6)
C36 0.037(6) 0.085(10) 0.046(7) 0.021(7) 0.017(6) 0.000(6)
C73 0.047(7) 0.071(9) 0.084(9) -0.033(7) 0.049(7) -0.015(6)
C69 0.029(6) 0.060(8) 0.096(11) -0.005(8) 0.034(7) 0.002(6)
C78 0.030(6) 0.029(6) 0.118(12) 0.014(7) 0.023(7) 0.010(5)
C60 0.049(8) 0.039(7) 0.111(12) 0.003(7) 0.033(8) 0.013(6)
C48 0.046(6) 0.053(7) 0.050(7) -0.011(5) 0.029(6) -0.014(5)
C18 0.091(11) 0.047(7) 0.107(12) 0.003(7) 0.078(10) -0.002(7)
C64 0.057(9) 0.056(9) 0.103(12) -0.002(8) 0.029(9) -0.032(7)
C17 0.094(11) 0.070(10) 0.150(16) 0.019(10) 0.104(12) 0.012(9)
C58 0.045(7) 0.086(10) 0.042(7) 0.008(7) 0.013(6) -0.019(7)
C66 0.065(9) 0.077(10) 0.102(12) 0.005(9) 0.061(9) -0.015(8)
C15 0.071(9) 0.057(8) 0.062(8) -0.004(6) 0.043(7) 0.011(7)
C75 0.045(7) 0.090(11) 0.062(8) 0.032(8) 0.026(7) -0.003(7)
C74 0.053(8) 0.094(11) 0.066(8) -0.020(8) 0.042(7) -0.021(7)
C72 0.051(8) 0.029(6) 0.138(14) -0.010(7) 0.055(9) 0.003(5)
C62 0.034(7) 0.049(8) 0.118(13) -0.014(8) 0.028(8) -0.012(6)
C16 0.127(14) 0.078(10) 0.065(9) 0.019(8) 0.077(10) 0.038(10)
C67 0.054(8) 0.091(11) 0.064(9) -0.008(8) 0.041(7) -0.007(8)
C40 0.061(7) 0.052(7) 0.066(8) -0.019(6) 0.048(7) -0.006(6)
C76 0.047(7) 0.050(8) 0.092(10) 0.028(7) 0.033(7) 0.002(6)
C70 0.034(7) 0.055(9) 0.138(15) -0.003(9) 0.028(9) 0.002(6)
N19 0.049(6) 0.082(8) 0.075(8) -0.015(6) 0.040(6) -0.021(6)
N9 0.041(5) 0.051(6) 0.101(9) -0.008(6) 0.049(6) -0.002(5)
N8 0.027(5) 0.049(6) 0.101(9) -0.014(6) 0.038(6) -0.006(4)
N7 0.028(5) 0.043(5) 0.089(8) -0.010(5) 0.030(5) -0.011(4)
N10 0.043(6) 0.073(7) 0.066(7) -0.007(6) 0.037(5) -0.003(5)
N18 0.051(6) 0.056(7) 0.073(7) 0.008(6) 0.031(6) -0.003(5)
C35 0.063(9) 0.089(11) 0.058(8) 0.026(8) 0.033(7) 0.015(8)
C5 0.050(6) 0.026(5) 0.050(6) -0.010(4) 0.038(5) -0.004(4)
C68 0.066(9) 0.058(9) 0.132(14) -0.017(9) 0.072(10) -0.004(7)
C95 0.043(5) 0.018(4) 0.034(5) 0.003(4) 0.025(4) 0.004(4)

loop_
_atom_type_symbol
_atom_type_description
_atom_type_scat_dispersion_real
_atom_type_scat_dispersion_imag
_atom_type_scat_source
C C 0.0033 0.0016 'International Tables Vol C Tables 4.2.6.8 and 6.1.1.4'
H H 0.0000 0.0000 'International Tables Vol C Tables 4.2.6.8 and 6.1.1.4'
N N 0.0061 0.0033 'International Tables Vol C Tables 4.2.6.8 and 6.1.1.4'
O O 0.0106 0.0060 'International Tables Vol C Tables 4.2.6.8 and 6.1.1.4'
U U -9.6767 9.6646 'International Tables Vol C Tables 4.2.6.8 and 6.1.1.4'

loop_
_geom_angle_atom_site_label_1
_geom_angle_atom_site_label_2
_geom_angle_atom_site_label_3
_geom_angle
_geom_angle_site_symmetry_1
_geom_angle_site_symmetry_3
_geom_angle_publ_flag
O7 U1 U3 34.98(15) . . ?
O7 U1 O8 70.2(2) . . ?
O7 U1 O12 79.8(2) . . ?
O7 U1 O10 142.0(2) . . ?
O7 U1 O16 147.7(2) . . ?
O8 U1 U3 36.55(16) . . ?
O8 U1 O12 149.5(2) . . ?
O8 U1 O10 71.9(2) . . ?
O8 U1 O16 141.7(2) . . ?
O12 U1 U3 112.99(15) . . ?
O12 U1 O16 67.9(2) . . ?
O10 U1 U3 108.07(16) . . ?
O10 U1 O12 138.2(2) . . ?
O10 U1 O16 70.3(2) . . ?
O2 U1 U3 82.0(2) . . ?
O2 U1 O7 91.2(3) . . ?
O2 U1 O8 87.5(3) . . ?
O2 U1 O12 87.7(3) . . ?
O2 U1 O10 90.3(3) . . ?
O2 U1 O16 86.4(3) . . ?
O1 U1 U3 101.4(2) . . ?
O1 U1 O7 91.8(3) . . ?
O1 U1 O8 95.1(3) . . ?
O1 U1 O12 91.2(3) . . ?
O1 U1 O10 88.3(3) . . ?
O1 U1 O2 176.5(3) . . ?
O1 U1 O16 90.1(3) . . ?
O16 U1 U3 168.4(2) . . ?
O7 U2 U3 35.21(15) . . ?
O7 U2 O14 163.0(2) . . ?
O7 U2 O13 85.3(2) . . ?
O7 U2 O15 143.8(2) . . ?
O7 U2 O9 73.0(2) . . ?
O7 U2 C37 169.6(3) . . ?
O14 U2 U3 161.68(14) . . ?
O14 U2 C37 26.2(2) . . ?
O13 U2 U3 120.45(17) . . ?
O13 U2 O14 77.9(2) . . ?
O13 U2 O15 129.8(2) . . ?
O13 U2 C37 103.9(3) . . ?
O4 U2 U3 92.7(2) . . ?
O4 U2 O7 89.2(3) . . ?
O4 U2 O14 88.0(3) . . ?
O4 U2 O13 87.5(3) . . ?
O4 U2 O3 175.5(3) . . ?
O4 U2 O15 84.7(3) . . ?
O4 U2 O9 94.3(3) . . ?
O4 U2 C37 86.5(3) . . ?
O3 U2 U3 91.8(2) . . ?
O3 U2 O7 94.3(3) . . ?
O3 U2 O14 87.8(3) . . ?
O3 U2 O13 89.8(3) . . ?
O3 U2 O15 94.2(3) . . ?
O3 U2 O9 89.5(3) . . ?
O3 U2 C37 90.5(3) . . ?
O15 U2 U3 109.43(16) . . ?
O15 U2 O14 52.4(2) . . ?
O15 U2 C37 26.2(2) . . ?
O9 U2 U3 37.83(17) . . ?
O9 U2 O14 123.9(2) . . ?
O9 U2 O13 158.2(2) . . ?
O9 U2 O15 72.0(2) . . ?
O9 U2 C37 97.9(3) . . ?
C37 U2 U3 135.58(19) . . ?
U2 U3 U1 69.400(10) . . ?
O7 U3 U1 34.96(15) . . ?
O7 U3 U2 34.75(15) . . ?
O7 U3 O8 70.8(2) . . ?
O7 U3 O18 144.9(2) . . ?
O7 U3 O9 71.7(2) . . ?
O7 U3 O17 144.3(2) . . ?
O8 U3 U1 37.19(15) . . ?
O8 U3 U2 105.55(15) . . ?
O8 U3 O18 74.3(2) . . ?
O8 U3 O9 142.6(2) . . ?
O8 U3 O17 144.9(2) . . ?
O18 U3 U1 110.05(16) . . ?
O18 U3 U2 177.4(2) . . ?
O18 U3 O17 70.7(3) . . ?
O6 U3 U1 85.4(2) . . ?
O6 U3 U2 91.7(2) . . ?
O6 U3 O7 91.8(3) . . ?
O6 U3 O8 92.7(3) . . ?
O6 U3 O18 85.7(3) . . ?
O6 U3 O9 90.0(3) . . ?
O6 U3 O5 174.1(4) . . ?
O6 U3 O17 87.7(4) . . ?
O9 U3 U1 106.09(16) . . ?
O9 U3 U2 37.01(16) . . ?
O9 U3 O18 143.1(2) . . ?
O9 U3 O17 72.5(3) . . ?
O5 U3 U1 99.9(3) . . ?
O5 U3 U2 92.6(2) . . ?
O5 U3 O7 94.1(3) . . ?
O5 U3 O8 90.1(3) . . ?
O5 U3 O18 90.0(3) . . ?
O5 U3 O9 91.0(3) . . ?
O5 U3 O17 87.0(4) . . ?
O17 U3 U1 173.0(3) . . ?
O17 U3 U2 109.53(19) . . ?
U1 O7 U3 110.1(2) . . ?
U2 O7 U1 138.7(3) . . ?
U2 O7 U3 110.0(2) . . ?
U3 O8 U1 106.3(2) . . ?
C37 O14 U2 92.3(5) . . ?
C19 O13 U2 134.3(5) . . ?
C19 O12 U1 142.2(6) . . ?
C1 O10 U1 130.5(6) . . ?
C37 O15 U2 94.4(6) . . ?
U1 O16 H16A 110.0 . . ?
U1 O16 H16B 109.8 . . ?
H16A O16 H16B 103.8 . . ?
C55 O18 U3 126.9(7) . . ?
U2 O9 U3 105.2(3) . . ?
O13 C19 C20 119.1(7) . . ?
O12 C19 O13 117.8(7) . . ?
O12 C19 C20 123.1(7) . . ?
C20 C21 H21 120.3 . . ?
C22 C21 H21 120.3 . . ?
C22 C21 C20 119.3(8) . . ?
C97 N26 C84 121.3(8) . 7_564 ?
C83 N26 C97 111.2(8) . . ?
C83 N26 C84 121.9(8) . 7_564 ?
C27 N3 C26 117.5(8) . . ?
C31 N3 C26 120.5(9) . . ?
C31 N3 C27 121.8(9) . . ?
C79 N38 C89 121.8(8) . . ?
C79 N38 C101 114.0(8) . . ?
C101 N38 C89 121.2(8) . . ?
C92 N33 C97 111.5(8) . . ?
C92 N33 C91 123.2(8) . 7_564 ?
C91 N33 C97 121.8(8) 7_564 . ?
C101 N29 C86 122.1(8) . . ?
C87 N29 C86 122.4(8) . . ?
C87 N29 C101 114.6(8) . . ?
C99 N24 C82 122.9(9) . . ?
C81 N24 C99 113.0(8) . . ?
C81 N24 C82 122.7(9) . . ?
C9 N1 C8 117.3(9) . . ?
C13 N1 C9 121.2(9) . . ?
C13 N1 C8 121.5(9) . . ?
C35 N4 C34 116.6(11) . . ?
C85 N28 C86 122.1(8) . . ?
C85 N28 C95 111.2(7) . . ?
C95 N28 C86 124.0(8) . . ?
C59 N11 C58 123.7(11) . . ?
C59 N11 C75 113.3(13) . . ?
C58 N11 C75 122.6(12) . . ?
C59 N12 C60 124.7(11) . . ?
C59 N12 C76 110.7(12) . . ?
C60 N12 C76 122.0(11) . . ?
C85 N27 C96 113.2(7) . . ?
C85 N27 C84 122.6(8) . . ?
C84 N27 C96 123.1(8) . . ?
C65 N17 C64 119.8(11) . . ?
C65 N17 C76 111.7(12) . . ?
C76 N17 C64 122.9(12) . . ?
C81 N23 C80 121.0(9) . . ?
C81 N23 C100 112.1(8) . . ?
C80 N23 C100 123.0(9) . . ?
C77 N16 C64 120.8(12) . . ?
C63 N16 C77 112.2(12) . . ?
C63 N16 C64 118.5(11) . . ?
C63 N15 C78 112.6(13) . . ?
C63 N15 C62 122.7(10) . 5_664 ?
C78 N15 C62 121.6(12) . 5_664 ?
C94 N36 C88 121.6(9) . . ?
C94 N36 C100 112.4(8) . . ?
C88 N36 C100 123.4(9) . . ?
C90 N32 C96 111.8(8) . . ?
C90 N32 C91 120.0(8) . . ?
C91 N32 C96 123.6(8) . . ?
C93 N35 C99 122.7(9) . . ?
C94 N35 C99 112.9(9) . . ?
C94 N35 C93 121.6(9) . . ?
C16 N2 C17 116.6(12) . . ?
C49 N5 C44 121.2(9) . . ?
C49 N5 C45 121.4(10) . . ?
C45 N5 C44 117.2(10) . . ?
C79 N37 C80 120.9(9) . . ?
C79 N37 C102 113.2(8) . . ?
C102 N37 C80 124.8(9) . . ?
C93 N34 C98 123.5(9) . . ?
C92 N34 C98 111.1(8) . . ?
C92 N34 C93 123.9(9) . . ?
C89 N31 C95 123.7(8) . . ?
C90 N31 C89 123.2(8) . . ?
C90 N31 C95 112.2(7) . . ?
C83 N25 C98 111.4(8) . . ?
C83 N25 C82 121.8(8) . . ?
C82 N25 C98 121.5(8) . . ?
U3 O17 H17A 109.6 . . ?
U3 O17 H17B 108.6 . . ?
H17A O17 H17B 104.3 . . ?
C52 N6 C53 116.7(10) . . ?
N26 C97 N33 114.3(8) . . ?
N26 C97 H97 111.0 . . ?
N26 C97 C98 105.3(7) . . ?
N33 C97 H97 111.0 . . ?
N33 C97 C98 103.9(7) . . ?
C98 C97 H97 111.0 . . ?
O14 C37 U2 61.5(5) . . ?
O14 C37 O15 120.8(9) . . ?
O14 C37 C38 121.3(8) . . ?
O15 C37 U2 59.4(5) . . ?
O15 C37 C38 117.8(8) . . ?
C38 C37 U2 174.5(7) . . ?
C61 N14 C78 113.0(13) . . ?
C61 N14 C70 118.6(11) . 5_664 ?
C70 N14 C78 125.0(13) 5_664 . ?
C87 N30 C88 120.8(9) . . ?
C87 N30 C102 112.5(8) . . ?
C88 N30 C102 123.6(9) . . ?
C21 C20 C19 120.2(8) . . ?
C25 C20 C19 119.9(8) . . ?
C25 C20 C21 119.8(8) . . ?
C61 N13 C77 113.5(12) . . ?
C61 N13 C60 122.8(11) . . ?
C60 N13 C77 121.6(14) . . ?
C69 N22 C71 110.9(12) . . ?
C69 N22 C70 120.7(11) . . ?
C70 N22 C71 123.3(12) . . ?
C69 N21 C72 109.5(13) . . ?
C69 N21 C68 125.2(12) . . ?
C68 N21 C72 125.4(14) . . ?
C67 N20 C73 113.2(12) . . ?
C67 N20 C68 122.7(12) . . ?
C68 N20 C73 123.1(12) . . ?
N38 C89 H89A 108.9 . . ?
N38 C89 H89B 108.9 . . ?
N31 C89 N38 113.5(8) . . ?
N31 C89 H89A 108.9 . . ?
N31 C89 H89B 108.9 . . ?
H89A C89 H89B 107.7 . . ?
O10 C1 C2 116.4(9) . . ?
O11 C1 O10 123.5(9) . . ?
O11 C1 C2 120.0(10) . . ?
C21 C22 H22 120.1 . . ?
C21 C22 C23 119.7(8) . . ?
C23 C22 H22 120.1 . . ?
N34 C98 N25 112.5(8) . . ?
N34 C98 C97 104.1(7) . . ?
N34 C98 H98 112.3 . . ?
N25 C98 C97 102.7(7) . . ?
N25 C98 H98 112.3 . . ?
C97 C98 H98 112.3 . . ?
C43 C38 C37 120.6(9) . . ?
C39 C38 C37 119.5(9) . . ?
C39 C38 C43 119.9(9) . . ?
C3 C2 C1 121.3(9) . . ?
C7 C2 C1 120.2(9) . . ?
C7 C2 C3 118.5(9) . . ?
C7 C6 H6 120.5 . . ?
C5 C6 H6 120.5 . . ?
C5 C6 C7 119.0(9) . . ?
N24 C99 N35 116.1(9) . . ?
N24 C99 H99 111.1 . . ?
N24 C99 C100 102.8(8) . . ?
N35 C99 H99 111.1 . . ?
N35 C99 C100 104.0(8) . . ?
C100 C99 H99 111.1 . . ?
C20 C25 H25 119.9 . . ?
C20 C25 C24 120.3(9) . . ?
C24 C25 H25 119.9 . . ?
O26 C79 N38 127.4(9) . . ?
O26 C79 N37 126.7(10) . . ?
N38 C79 N37 105.9(8) . . ?
N6 C52 H52 116.5 . . ?
N6 C52 C51 127.0(12) . . ?
C51 C52 H52 116.5 . . ?
C46 C47 C50 120.5(10) . . ?
C46 C47 C48 117.3(11) . . ?
C48 C47 C50 122.2(10) . . ?
O27 C81 N24 125.4(10) . . ?
O27 C81 N23 126.7(10) . . ?
N23 C81 N24 107.9(9) . . ?
O28 C83 N26 124.4(10) . . ?
O28 C83 N25 126.6(10) . . ?
N25 C83 N26 108.9(8) . . ?
N23 C80 N37 113.8(8) . . ?
N23 C80 H80A 108.8 . . ?
N23 C80 H80B 108.8 . . ?
N37 C80 H80A 108.8 . . ?
N37 C80 H80B 108.8 . . ?
H80A C80 H80B 107.7 . . ?
N29 C86 N28 113.6(7) . . ?
N29 C86 H86A 108.8 . . ?
N29 C86 H86B 108.8 . . ?
N28 C86 H86A 108.8 . . ?
N28 C86 H86B 108.8 . . ?
H86A C86 H86B 107.7 . . ?
N38 C101 H101 111.5 . . ?
N38 C101 C102 102.1(8) . . ?
N29 C101 N38 115.6(8) . . ?
N29 C101 H101 111.5 . . ?
N29 C101 C102 103.9(7) . . ?
C102 C101 H101 111.5 . . ?
C47 C46 H46 119.3 . . ?
C47 C46 C45 121.4(10) . . ?
C45 C46 H46 119.3 . . ?
C3 C4 H4 119.7 . . ?
C3 C4 C5 120.5(10) . . ?
C5 C4 H4 119.7 . . ?
C33 C32 C29 120.8(10) . . ?
C36 C32 C29 121.6(10) . . ?
C36 C32 C33 117.5(10) . . ?
C2 C3 H3 119.0 . . ?
C4 C3 C2 121.9(10) . . ?
C4 C3 H3 119.0 . . ?
C25 C24 H24 119.9 . . ?
C23 C24 C25 120.3(10) . . ?
C23 C24 H24 119.9 . . ?
O31 C90 N32 125.9(10) . . ?
O31 C90 N31 126.0(9) . . ?
N31 C90 N32 108.1(8) . . ?
C38 C43 H43 120.0 . . ?
C42 C43 C38 120.0(10) . . ?
C42 C43 H43 120.0 . . ?
C2 C7 C6 121.2(9) . . ?
C2 C7 H7 119.4 . . ?
C6 C7 H7 119.4 . . ?
N29 C87 N30 107.0(8) . . ?
O30 C87 N29 128.6(11) . . ?
O30 C87 N30 124.0(10) . . ?
N27 C96 N32 114.3(8) . . ?
N27 C96 H96 111.9 . . ?
N27 C96 C95 102.2(7) . . ?
N32 C96 H96 111.9 . . ?
N32 C96 C95 103.8(7) . . ?
C95 C96 H96 111.9 . . ?
C12 C11 C14 119.8(10) . . ?
C10 C11 C12 117.6(10) . . ?
C10 C11 C14 122.5(10) . . ?
N5 C49 H49 119.2 . . ?
N5 C49 C48 121.6(10) . . ?
C48 C49 H49 119.2 . . ?
C52 C51 H51 121.6 . . ?
C52 C51 C50 116.7(11) . . ?
C50 C51 H51 121.6 . . ?
C22 C23 C26 118.8(9) . . ?
C24 C23 C22 120.4(9) . . ?
C24 C23 C26 120.6(9) . . ?
C28 C29 C32 121.5(9) . . ?
C28 C29 C30 116.7(9) . . ?
C30 C29 C32 121.7(10) . . ?
C11 C12 H12 119.5 . . ?
C11 C12 C13 121.0(11) . . ?
C13 C12 H12 119.5 . . ?
C51 C50 C47 121.6(10) . . ?
C51 C50 C54 118.2(10) . . ?
C54 C50 C47 120.1(10) . . ?
N35 C93 H93A 108.6 . . ?
N35 C93 H93B 108.6 . . ?
N34 C93 N35 114.6(9) . . ?
N34 C93 H93A 108.6 . . ?
N34 C93 H93B 108.6 . . ?
H93A C93 H93B 107.6 . . ?
O29 C85 N28 125.2(9) . . ?
O29 C85 N27 126.4(9) . . ?
N27 C85 N28 108.4(8) . . ?
N3 C26 C23 113.4(8) . . ?
N3 C26 H26A 108.9 . . ?
N3 C26 H26B 108.9 . . ?
C23 C26 H26A 108.9 . . ?
C23 C26 H26B 108.9 . . ?
H26A C26 H26B 107.7 . . ?
N3 C27 H27 120.4 . . ?
N3 C27 C28 119.2(9) . . ?
C28 C27 H27 120.4 . . ?
O33 C94 N36 126.0(10) . . ?
O33 C94 N35 126.5(11) . . ?
N35 C94 N36 107.5(9) . . ?
N3 C31 H31 119.8 . . ?
N3 C31 C30 120.3(9) . . ?
C30 C31 H31 119.8 . . ?
N5 C44 H44A 110.1 . . ?
N5 C44 H44B 110.1 . . ?
N5 C44 C41 108.1(8) . . ?
H44A C44 H44B 108.4 . . ?
C41 C44 H44A 110.1 . . ?
C41 C44 H44B 110.1 . . ?
C43 C42 H42 119.6 . . ?
C43 C42 C41 120.8(10) . . ?
C41 C42 H42 119.6 . . ?
N5 C45 C46 118.8(11) . . ?
N5 C45 H45 120.6 . . ?
C46 C45 H45 120.6 . . ?
C29 C28 C27 120.5(9) . . ?
C29 C28 H28 119.7 . . ?
C27 C28 H28 119.7 . . ?
N36 C88 H88A 109.0 . . ?
N36 C88 H88B 109.0 . . ?
N30 C88 N36 112.9(9) . . ?
N30 C88 H88A 109.0 . . ?
N30 C88 H88B 109.0 . . ?
H88A C88 H88B 107.8 . . ?
C42 C41 C44 120.5(10) . . ?
C40 C41 C44 120.7(10) . . ?
C40 C41 C42 118.7(9) . . ?
C18 C14 C11 122.7(12) . . ?
C18 C14 C15 118.4(12) . . ?
C15 C14 C11 118.8(11) . . ?
N6 C53 H53 118.7 . . ?
N6 C53 C54 122.5(11) . . ?
C54 C53 H53 118.7 . . ?
O32 C92 N33 124.7(10) . . ?
O32 C92 N34 126.2(10) . . ?
N34 C92 N33 109.1(8) . . ?
N23 C100 N36 113.1(9) . . ?
N23 C100 C99 103.9(8) . . ?
N23 C100 H100 112.1 . . ?
N36 C100 C99 103.0(8) . . ?
N36 C100 H100 112.1 . . ?
C99 C100 H100 112.1 . . ?
N1 C9 H9 119.8 . . ?
N1 C9 C10 120.3(11) . . ?
C10 C9 H9 119.8 . . ?
N37 C102 N30 114.0(8) . . ?
N37 C102 C101 104.6(8) . . ?
N37 C102 H102 111.9 . . ?
N30 C102 C101 101.8(8) . . ?
N30 C102 H102 111.9 . . ?
C101 C102 H102 111.9 . . ?
N24 C82 N25 113.4(8) . . ?
N24 C82 H82A 108.9 . . ?
N24 C82 H82B 108.9 . . ?
N25 C82 H82A 108.9 . . ?
N25 C82 H82B 108.9 . . ?
H82A C82 H82B 107.7 . . ?
C29 C30 H30 119.3 . . ?
C31 C30 C29 121.4(10) . . ?
C31 C30 H30 119.3 . . ?
N22 C71 H71 111.5 . . ?
N22 C71 C72 104.1(11) . . ?
C72 C71 H71 111.5 . . ?
N7 C71 N22 114.7(11) . . ?
N7 C71 H71 111.5 . . ?
N7 C71 C72 103.0(11) . . ?
O24 C65 N17 125.0(15) . . ?
O24 C65 N18 127.6(15) . . ?
N18 C65 N17 107.4(11) . . ?
N1 C13 C12 120.1(10) . . ?
N1 C13 H13 119.9 . . ?
C12 C13 H13 119.9 . . ?
C50 C54 H54 120.6 . . ?
C53 C54 C50 118.8(11) . . ?
C53 C54 H54 120.6 . . ?
N26 C84 H84A 109.0 7_564 . ?
N26 C84 H84B 109.0 7_564 . ?
N27 C84 N26 112.7(7) . 7_564 ?
N27 C84 H84A 109.0 . . ?
N27 C84 H84B 109.0 . . ?
H84A C84 H84B 107.8 . . ?
N1 C8 H8A 108.8 . . ?
N1 C8 H8B 108.8 . . ?
H8A C8 H8B 107.7 . . ?
C5 C8 N1 113.9(7) . . ?
C5 C8 H8A 108.8 . . ?
C5 C8 H8B 108.8 . . ?
N13 C61 N14 106.7(11) . . ?
O21 C61 N14 127.3(15) . . ?
O21 C61 N13 126.0(14) . . ?
H56A C56 H56B 107.7 . . ?
N9 C56 H56A 108.8 . . ?
N9 C56 H56B 108.8 . . ?
N9 C56 N8 113.9(10) . . ?
N8 C56 H56A 108.8 . . ?
N8 C56 H56B 108.8 . . ?
O18 C55 N8 124.7(13) . . ?
O18 C55 N7 127.1(14) . . ?
N7 C55 N8 108.1(11) . . ?
C32 C33 H33 120.4 . . ?
C34 C33 C32 119.2(11) . . ?
C34 C33 H33 120.4 . . ?
N33 C91 N32 113.8(8) 7_564 . ?
N33 C91 H91A 108.8 7_564 . ?
N33 C91 H91B 108.8 7_564 . ?
N32 C91 H91A 108.8 . . ?
N32 C91 H91B 108.8 . . ?
H91A C91 H91B 107.7 . . ?
N11 C59 N12 109.6(12) . . ?
O20 C59 N11 127.5(13) . . ?
O20 C59 N12 122.9(13) . . ?
N4 C34 C33 123.8(12) . . ?
N4 C34 H34 118.1 . . ?
C33 C34 H34 118.1 . . ?
N16 C77 H77 112.1 . . ?
N16 C77 C78 103.1(11) . . ?
N13 C77 N16 113.5(10) . . ?
N13 C77 H77 112.1 . . ?
N13 C77 C78 103.5(12) . . ?
C78 C77 H77 112.1 . . ?
O19 C57 N9 123.9(11) . . ?
O19 C57 N10 127.9(12) . . ?
N10 C57 N9 108.1(10) . . ?
C11 C10 C9 119.5(11) . . ?
C11 C10 H10 120.3 . . ?
C9 C10 H10 120.3 . . ?
C38 C39 H39 120.2 . . ?
C38 C39 C40 119.5(10) . . ?
C40 C39 H39 120.2 . . ?
N16 C63 N15 107.2(11) . . ?
O25 C63 N16 127.8(15) . . ?
O25 C63 N15 124.8(14) . . ?
C32 C36 H36 121.4 . . ?
C32 C36 C35 117.2(12) . . ?
C35 C36 H36 121.4 . . ?
N20 C73 H73 111.0 . . ?
N20 C73 C74 102.9(10) . . ?
C74 C73 H73 111.0 . . ?
N9 C73 N20 115.5(11) . . ?
N9 C73 H73 111.0 . . ?
N9 C73 C74 104.9(10) . . ?
O22 C69 N22 126.8(15) . . ?
O22 C69 N21 123.8(14) . . ?
N22 C69 N21 109.3(12) . . ?
N15 C78 C77 103.3(11) . . ?
N15 C78 H78 112.3 . . ?
N14 C78 N15 113.2(11) . . ?
N14 C78 C77 102.6(11) . . ?
N14 C78 H78 112.3 . . ?
C77 C78 H78 112.3 . . ?
N12 C60 H60A 108.6 . . ?
N12 C60 H60B 108.6 . . ?
N13 C60 N12 114.7(11) . . ?
N13 C60 H60A 108.6 . . ?
N13 C60 H60B 108.6 . . ?
H60A C60 H60B 107.6 . . ?
C47 C48 H48 120.2 . . ?
C49 C48 C47 119.5(11) . . ?
C49 C48 H48 120.2 . . ?
C14 C18 H18 120.2 . . ?
C14 C18 C17 119.7(15) . . ?
C17 C18 H18 120.2 . . ?
N17 C64 H64A 109.1 . . ?
N17 C64 H64B 109.1 . . ?
N16 C64 N17 112.4(11) . . ?
N16 C64 H64A 109.1 . . ?
N16 C64 H64B 109.1 . . ?
H64A C64 H64B 107.9 . . ?
N2 C17 C18 123.0(16) . . ?
N2 C17 H17 118.5 . . ?
C18 C17 H17 118.5 . . ?
N11 C58 H58A 108.7 . . ?
N11 C58 H58B 108.7 . . ?
H58A C58 H58B 107.6 . . ?
N10 C58 N11 114.0(10) . . ?
N10 C58 H58A 108.7 . . ?
N10 C58 H58B 108.7 . . ?
H66A C66 H66B 107.5 . . ?
N19 C66 H66A 108.4 . . ?
N19 C66 H66B 108.4 . . ?
N18 C66 H66A 108.4 . . ?
N18 C66 H66B 108.4 . . ?
N18 C66 N19 115.4(11) . . ?
C14 C15 H15 121.7 . . ?
C16 C15 C14 116.6(14) . . ?
C16 C15 H15 121.7 . . ?
N11 C75 H75 111.6 . . ?
N11 C75 C76 101.8(11) . . ?
C76 C75 H75 111.6 . . ?
N18 C75 N11 115.9(11) . . ?
N18 C75 H75 111.6 . . ?
N18 C75 C76 103.5(12) . . ?
C73 C74 H74 111.7 . . ?
N19 C74 C73 103.0(11) . . ?
N19 C74 H74 111.7 . . ?
N10 C74 C73 102.9(10) . . ?
N10 C74 H74 111.7 . . ?
N10 C74 N19 115.2(11) . . ?
N21 C72 C71 104.5(12) . . ?
N21 C72 H72 110.9 . . ?
N21 C72 N8 114.6(10) . . ?
C71 C72 H72 110.9 . . ?
N8 C72 C71 104.7(12) . . ?
N8 C72 H72 110.9 . . ?
N15 C62 H62A 108.3 5_664 . ?
N15 C62 H62B 108.3 5_664 . ?
H62A C62 H62B 107.4 . . ?
N7 C62 N15 116.1(11) . 5_664 ?
N7 C62 H62A 108.3 . . ?
N7 C62 H62B 108.3 . . ?
N2 C16 C15 125.6(14) . . ?
N2 C16 H16 117.2 . . ?
C15 C16 H16 117.2 . . ?
O23 C67 N20 127.4(15) . . ?
O23 C67 N19 124.8(15) . . ?
N20 C67 N19 107.8(12) . . ?
C41 C40 C39 120.9(10) . . ?
C41 C40 H40 119.6 . . ?
C39 C40 H40 119.6 . . ?
N12 C76 C75 104.5(10) . . ?
N12 C76 H76 111.3 . . ?
N17 C76 N12 114.3(12) . . ?
N17 C76 C75 103.7(11) . . ?
N17 C76 H76 111.3 . . ?
C75 C76 H76 111.3 . . ?
N14 C70 N22 114.8(11) 5_664 . ?
N14 C70 H70A 108.6 5_664 . ?
N14 C70 H70B 108.6 5_664 . ?
N22 C70 H70A 108.6 . . ?
N22 C70 H70B 108.6 . . ?
H70A C70 H70B 107.5 . . ?
C74 N19 C66 123.3(13) . . ?
C67 N19 C66 123.4(12) . . ?
C67 N19 C74 112.9(13) . . ?
C57 N9 C56 121.4(9) . . ?
C57 N9 C73 111.7(11) . . ?
C73 N9 C56 122.5(10) . . ?
C56 N8 C72 122.8(12) . . ?
C55 N8 C56 123.9(9) . . ?
C55 N8 C72 110.0(12) . . ?
C55 N7 C71 112.9(12) . . ?
C55 N7 C62 122.2(10) . . ?
C62 N7 C71 124.9(11) . . ?
C57 N10 C58 121.8(10) . . ?
C57 N10 C74 111.9(11) . . ?
C58 N10 C74 123.6(12) . . ?
C65 N18 C66 123.1(12) . . ?
C65 N18 C75 113.1(12) . . ?
C66 N18 C75 121.1(13) . . ?
N4 C35 C36 125.7(14) . . ?
N4 C35 H35 117.2 . . ?
C36 C35 H35 117.2 . . ?
C6 C5 C8 119.9(9) . . ?
C4 C5 C6 118.7(9) . . ?
C4 C5 C8 121.2(9) . . ?
N21 C68 H68A 108.3 . . ?
N21 C68 H68B 108.3 . . ?
N20 C68 N21 115.9(11) . . ?
N20 C68 H68A 108.3 . . ?
N20 C68 H68B 108.3 . . ?
H68A C68 H68B 107.4 . . ?
N28 C95 N31 114.5(7) . . ?
N28 C95 C96 104.6(7) . . ?
N28 C95 H95 111.1 . . ?
N31 C95 C96 103.9(7) . . ?
N31 C95 H95 111.1 . . ?
C96 C95 H95 111.1 . . ?

loop_
_geom_bond_atom_site_label_1
_geom_bond_atom_site_label_2
_geom_bond_distance
_geom_bond_site_symmetry_2
_geom_bond_publ_flag
U1 U3 3.7209(5) . ?
U1 O7 2.270(6) . ?
U1 O8 2.343(6) . ?
U1 O12 2.442(6) . ?
U1 O10 2.404(6) . ?
U1 O2 1.782(6) . ?
U1 O1 1.777(6) . ?
U1 O16 2.470(7) . ?
U2 U3 3.7003(5) . ?
U2 O7 2.245(6) . ?
U2 O14 2.527(6) . ?
U2 O13 2.336(6) . ?
U2 O4 1.765(7) . ?
U2 O3 1.777(7) . ?
U2 O15 2.481(6) . ?
U2 O9 2.308(7) . ?
U2 C37 2.874(10) . ?
U3 O7 2.271(6) . ?
U3 O8 2.308(6) . ?
U3 O18 2.496(7) . ?
U3 O6 1.777(8) . ?
U3 O9 2.351(7) . ?
U3 O5 1.778(9) . ?
U3 O17 2.513(9) . ?
O22 C69 1.258(15) . ?
O14 C37 1.269(11) . ?
O13 C19 1.307(10) . ?
O12 C19 1.265(10) . ?
O10 C1 1.280(12) . ?
O15 C37 1.274(11) . ?
O16 H16A 0.8660 . ?
O16 H16B 0.8665 . ?
O18 C55 1.202(13) . ?
C19 C20 1.426(10) . ?
C21 H21 0.9300 . ?
C21 C20 1.410(12) . ?
C21 C22 1.388(13) . ?
O29 C85 1.232(11) . ?
N26 C97 1.435(12) . ?
N26 C83 1.377(12) . ?
N26 C84 1.462(11) 7_564 ?
N3 C26 1.492(12) . ?
N3 C27 1.340(12) . ?
N3 C31 1.327(12) . ?
O11 C1 1.238(12) . ?
O26 C79 1.205(12) . ?
O31 C90 1.195(11) . ?
N38 C89 1.446(12) . ?
N38 C79 1.380(12) . ?
N38 C101 1.441(12) . ?
N33 C97 1.443(11) . ?
N33 C92 1.365(12) . ?
N33 C91 1.442(12) 7_564 ?
O28 C83 1.233(11) . ?
N29 C86 1.455(13) . ?
N29 C101 1.432(12) . ?
N29 C87 1.336(13) . ?
N24 C99 1.434(13) . ?
N24 C81 1.377(13) . ?
N24 C82 1.437(13) . ?
N1 C9 1.340(13) . ?
N1 C13 1.306(13) . ?
N1 C8 1.519(12) . ?
N4 C34 1.316(18) . ?
N4 C35 1.302(18) . ?
O27 C81 1.213(12) . ?
O19 C57 1.217(13) . ?
N28 C86 1.462(11) . ?
N28 C85 1.371(11) . ?
N28 C95 1.443(11) . ?
N11 C59 1.331(17) . ?
N11 C58 1.461(18) . ?
N11 C75 1.469(16) . ?
N12 C59 1.379(16) . ?
N12 C60 1.448(17) . ?
N12 C76 1.455(16) . ?
O33 C94 1.207(13) . ?
N27 C96 1.451(12) . ?
N27 C85 1.350(12) . ?
N27 C84 1.446(12) . ?
N17 C65 1.409(18) . ?
N17 C64 1.476(18) . ?
N17 C76 1.446(17) . ?
N23 C81 1.369(13) . ?
N23 C80 1.439(13) . ?
N23 C100 1.442(13) . ?
N16 C77 1.454(16) . ?
N16 C63 1.356(17) . ?
N16 C64 1.46(2) . ?
N15 C63 1.381(18) . ?
N15 C78 1.439(15) . ?
N15 C62 1.454(18) 5_664 ?
N36 C94 1.388(14) . ?
N36 C88 1.441(13) . ?
N36 C100 1.455(13) . ?
N32 C90 1.383(12) . ?
N32 C96 1.455(11) . ?
N32 C91 1.441(13) . ?
N35 C99 1.438(13) . ?
N35 C93 1.436(13) . ?
N35 C94 1.380(13) . ?
O30 C87 1.216(12) . ?
O20 C59 1.229(15) . ?
N2 C17 1.32(2) . ?
N2 C16 1.31(2) . ?
O23 C67 1.227(16) . ?
N5 C49 1.329(15) . ?
N5 C44 1.506(13) . ?
N5 C45 1.346(14) . ?
O32 C92 1.250(12) . ?
N37 C79 1.392(12) . ?
N37 C80 1.444(12) . ?
N37 C102 1.415(13) . ?
N34 C98 1.453(12) . ?
N34 C93 1.419(13) . ?
N34 C92 1.357(13) . ?
N31 C89 1.440(12) . ?
N31 C90 1.376(12) . ?
N31 C95 1.451(11) . ?
N25 C98 1.476(12) . ?
N25 C83 1.356(13) . ?
N25 C82 1.442(12) . ?
O17 H17A 0.8524 . ?
O17 H17B 0.8522 . ?
N6 C52 1.289(15) . ?
N6 C53 1.362(16) . ?
C97 H97 0.9800 . ?
C97 C98 1.517(12) . ?
C37 C38 1.520(13) . ?
O25 C63 1.203(14) . ?
O24 C65 1.185(15) . ?
N14 C61 1.385(17) . ?
N14 C78 1.441(16) . ?
N14 C70 1.41(2) 5_664 ?
N30 C87 1.398(14) . ?
N30 C88 1.442(13) . ?
N30 C102 1.464(12) . ?
C20 C25 1.372(12) . ?
N13 C61 1.352(18) . ?
N13 C77 1.443(16) . ?
N13 C60 1.416(19) . ?
O21 C61 1.213(14) . ?
N22 C71 1.451(16) . ?
N22 C69 1.347(17) . ?
N22 C70 1.449(19) . ?
N21 C69 1.374(18) . ?
N21 C72 1.448(16) . ?
N21 C68 1.447(19) . ?
N20 C73 1.467(16) . ?
N20 C67 1.346(18) . ?
N20 C68 1.394(18) . ?
C89 H89A 0.9700 . ?
C89 H89B 0.9700 . ?
C1 C2 1.485(13) . ?
C22 H22 0.9300 . ?
C22 C23 1.387(14) . ?
C98 H98 0.9800 . ?
C38 C43 1.370(14) . ?
C38 C39 1.361(14) . ?
C2 C3 1.390(14) . ?
C2 C7 1.386(13) . ?
C6 H6 0.9300 . ?
C6 C7 1.418(13) . ?
C6 C5 1.412(14) . ?
C99 H99 0.9800 . ?
C99 C100 1.556(14) . ?
C25 H25 0.9300 . ?
C25 C24 1.380(13) . ?
C52 H52 0.9300 . ?
C52 C51 1.366(16) . ?
C47 C46 1.382(15) . ?
C47 C50 1.465(15) . ?
C47 C48 1.400(15) . ?
C80 H80A 0.9700 . ?
C80 H80B 0.9700 . ?
C86 H86A 0.9700 . ?
C86 H86B 0.9700 . ?
C101 H101 0.9800 . ?
C101 C102 1.553(13) . ?
C46 H46 0.9300 . ?
C46 C45 1.398(15) . ?
C4 H4 0.9300 . ?
C4 C3 1.372(14) . ?
C4 C5 1.408(15) . ?
C32 C29 1.502(13) . ?
C32 C33 1.401(14) . ?
C32 C36 1.376(16) . ?
C3 H3 0.9300 . ?
C24 H24 0.9300 . ?
C24 C23 1.373(14) . ?
C43 H43 0.9300 . ?
C43 C42 1.366(14) . ?
C7 H7 0.9300 . ?
C96 H96 0.9800 . ?
C96 C95 1.535(13) . ?
C11 C12 1.374(15) . ?
C11 C14 1.491(15) . ?
C11 C10 1.373(16) . ?
C49 H49 0.9300 . ?
C49 C48 1.381(16) . ?
C51 H51 0.9300 . ?
C51 C50 1.398(14) . ?
C23 C26 1.531(13) . ?
C29 C28 1.386(15) . ?
C29 C30 1.388(14) . ?
C12 H12 0.9300 . ?
C12 C13 1.383(14) . ?
C50 C54 1.406(15) . ?
C93 H93A 0.9700 . ?
C93 H93B 0.9700 . ?
C26 H26A 0.9700 . ?
C26 H26B 0.9700 . ?
C27 H27 0.9300 . ?
C27 C28 1.388(15) . ?
C31 H31 0.9300 . ?
C31 C30 1.351(14) . ?
C44 H44A 0.9700 . ?
C44 H44B 0.9700 . ?
C44 C41 1.511(13) . ?
C42 H42 0.9300 . ?
C42 C41 1.378(15) . ?
C45 H45 0.9300 . ?
C28 H28 0.9300 . ?
C88 H88A 0.9700 . ?
C88 H88B 0.9700 . ?
C41 C40 1.356(16) . ?
C14 C18 1.350(18) . ?
C14 C15 1.406(17) . ?
C53 H53 0.9300 . ?
C53 C54 1.369(17) . ?
C100 H100 0.9800 . ?
C9 H9 0.9300 . ?
C9 C10 1.394(16) . ?
C102 H102 0.9800 . ?
C82 H82A 0.9700 . ?
C82 H82B 0.9700 . ?
C30 H30 0.9300 . ?
C71 H71 0.9800 . ?
C71 C72 1.48(2) . ?
C71 N7 1.444(14) . ?
C65 N18 1.357(18) . ?
C13 H13 0.9300 . ?
C54 H54 0.9300 . ?
C84 H84A 0.9700 . ?
C84 H84B 0.9700 . ?
C8 H8A 0.9700 . ?
C8 H8B 0.9700 . ?
C8 C5 1.511(12) . ?
C56 H56A 0.9700 . ?
C56 H56B 0.9700 . ?
C56 N9 1.434(16) . ?
C56 N8 1.458(17) . ?
C55 N8 1.368(17) . ?
C55 N7 1.344(16) . ?
C33 H33 0.9300 . ?
C33 C34 1.381(16) . ?
C91 H91A 0.9700 . ?
C91 H91B 0.9700 . ?
C34 H34 0.9300 . ?
C77 H77 0.9800 . ?
C77 C78 1.54(2) . ?
C57 N9 1.389(15) . ?
C57 N10 1.371(16) . ?
C10 H10 0.9300 . ?
C39 H39 0.9300 . ?
C39 C40 1.389(15) . ?
C36 H36 0.9300 . ?
C36 C35 1.404(17) . ?
C73 H73 0.9800 . ?
C73 C74 1.54(2) . ?
C73 N9 1.415(15) . ?
C78 H78 0.9800 . ?
C60 H60A 0.9700 . ?
C60 H60B 0.9700 . ?
C48 H48 0.9300 . ?
C18 H18 0.9300 . ?
C18 C17 1.404(18) . ?
C64 H64A 0.9700 . ?
C64 H64B 0.9700 . ?
C17 H17 0.9300 . ?
C58 H58A 0.9700 . ?
C58 H58B 0.9700 . ?
C58 N10 1.414(17) . ?
C66 H66A 0.9700 . ?
C66 H66B 0.9700 . ?
C66 N19 1.460(18) . ?
C66 N18 1.416(18) . ?
C15 H15 0.9300 . ?
C15 C16 1.394(19) . ?
C75 H75 0.9800 . ?
C75 C76 1.55(2) . ?
C75 N18 1.455(16) . ?
C74 H74 0.9800 . ?
C74 N19 1.454(16) . ?
C74 N10 1.450(15) . ?
C72 H72 0.9800 . ?
C72 N8 1.461(14) . ?
C62 H62A 0.9700 . ?
C62 H62B 0.9700 . ?
C62 N7 1.423(19) . ?
C16 H16 0.9300 . ?
C67 N19 1.375(18) . ?
C40 H40 0.9300 . ?
C76 H76 0.9800 . ?
C70 H70A 0.9700 . ?
C70 H70B 0.9700 . ?
C35 H35 0.9300 . ?
C68 H68A 0.9700 . ?
C68 H68B 0.9700 . ?
C95 H95 0.9800 . ?

loop_
_geom_torsion_atom_site_label_1
_geom_torsion_atom_site_label_2
_geom_torsion_atom_site_label_3
_geom_torsion_atom_site_label_4
_geom_torsion
_geom_torsion_site_symmetry_1
_geom_torsion_site_symmetry_2
_geom_torsion_site_symmetry_3
_geom_torsion_site_symmetry_4
_geom_torsion_publ_flag
U1 O12 C19 O13 -33.9(13) . . . . ?
U1 O12 C19 C20 148.5(7) . . . . ?
U1 O10 C1 O11 5.2(16) . . . . ?
U1 O10 C1 C2 -177.6(6) . . . . ?
U2 O14 C37 O15 -2.3(10) . . . . ?
U2 O14 C37 C38 174.6(8) . . . . ?
U2 O13 C19 O12 -31.1(12) . . . . ?
U2 O13 C19 C20 146.5(7) . . . . ?
U2 O15 C37 O14 2.4(10) . . . . ?
U2 O15 C37 C38 -174.6(7) . . . . ?
U3 O18 C55 N8 89.0(13) . . . . ?
U3 O18 C55 N7 -89.2(14) . . . . ?
O14 C37 C38 C43 0.9(15) . . . . ?
O14 C37 C38 C39 -178.3(10) . . . . ?
O13 C19 C20 C21 -21.8(12) . . . . ?
O13 C19 C20 C25 154.8(8) . . . . ?
O12 C19 C20 C21 155.8(8) . . . . ?
O12 C19 C20 C25 -27.7(13) . . . . ?
O10 C1 C2 C3 -174.3(10) . . . . ?
O10 C1 C2 C7 4.0(15) . . . . ?
O15 C37 C38 C43 177.9(10) . . . . ?
O15 C37 C38 C39 -1.3(14) . . . . ?
O18 C55 N8 C56 -12.0(17) . . . . ?
O18 C55 N8 C72 -171.6(10) . . . . ?
O18 C55 N7 C71 179.0(11) . . . . ?
O18 C55 N7 C62 0.6(18) . . . . ?
C19 C20 C25 C24 -172.6(9) . . . . ?
C21 C20 C25 C24 4.0(14) . . . . ?
C21 C22 C23 C24 1.1(14) . . . . ?
C21 C22 C23 C26 -174.7(9) . . . . ?
N26 C97 C98 N34 -121.1(8) . . . . ?
N26 C97 C98 N25 -3.6(9) . . . . ?
N3 C27 C28 C29 0.8(17) . . . . ?
N3 C31 C30 C29 2.3(17) . . . . ?
O11 C1 C2 C3 2.9(16) . . . . ?
O11 C1 C2 C7 -178.7(11) . . . . ?
N38 C101 C102 N37 -1.3(9) . . . . ?
N38 C101 C102 N30 117.7(8) . . . . ?
N33 C97 C98 N34 -0.6(9) . . . . ?
N33 C97 C98 N25 116.9(8) . . . . ?
N29 C101 C102 N37 -121.9(8) . . . . ?
N29 C101 C102 N30 -2.9(9) . . . . ?
N24 C99 C100 N23 -2.0(10) . . . . ?
N24 C99 C100 N36 -120.1(9) . . . . ?
N1 C9 C10 C11 -1(2) . . . . ?
N1 C8 C5 C6 81.9(12) . . . . ?
N1 C8 C5 C4 -103.0(12) . . . . ?
O19 C57 N9 C56 13.3(19) . . . . ?
O19 C57 N9 C73 170.4(12) . . . . ?
O19 C57 N10 C58 -9(2) . . . . ?
O19 C57 N10 C74 -171.0(12) . . . . ?
N11 C58 N10 C57 108.5(13) . . . . ?
N11 C58 N10 C74 -91.7(15) . . . . ?
N11 C75 C76 N12 -1.2(13) . . . . ?
N11 C75 C76 N17 118.8(11) . . . . ?
N11 C75 N18 C65 -113.9(14) . . . . ?
N11 C75 N18 C66 84.4(16) . . . . ?
N27 C96 C95 N28 -3.0(9) . . . . ?
N27 C96 C95 N31 -123.3(7) . . . . ?
N17 C65 N18 C66 168.6(12) . . . . ?
N17 C65 N18 C75 7.3(15) . . . . ?
N16 C77 C78 N15 7.4(12) . . . . ?
N16 C77 C78 N14 -110.6(10) . . . . ?
N15 C62 N7 C71 73.3(16) 5_664 . . . ?
N15 C62 N7 C55 -108.5(13) 5_664 . . . ?
N32 C96 C95 N28 116.2(8) . . . . ?
N32 C96 C95 N31 -4.1(9) . . . . ?
N35 C99 C100 N23 119.4(9) . . . . ?
N35 C99 C100 N36 1.3(10) . . . . ?
O23 C67 N19 C66 2(2) . . . . ?
O23 C67 N19 C74 174.1(12) . . . . ?
N5 C49 C48 C47 0.2(17) . . . . ?
N5 C44 C41 C42 102.4(12) . . . . ?
N5 C44 C41 C40 -77.3(14) . . . . ?
N6 C52 C51 C50 -3.4(18) . . . . ?
N6 C53 C54 C50 0.3(19) . . . . ?
C97 N26 C83 O28 -174.0(9) . . . . ?
C97 N26 C83 N25 4.7(10) . . . . ?
C97 N33 C92 O32 175.9(10) . . . . ?
C97 N33 C92 N34 -4.6(12) . . . . ?
C37 C38 C43 C42 179.3(10) . . . . ?
C37 C38 C39 C40 179.0(11) . . . . ?
O24 C65 N18 C66 -13(2) . . . . ?
O24 C65 N18 C75 -174.7(13) . . . . ?
C20 C21 C22 C23 -1.1(14) . . . . ?
C20 C25 C24 C23 -4.0(15) . . . . ?
N13 C77 C78 N15 125.8(10) . . . . ?
N13 C77 C78 N14 7.8(12) . . . . ?
N22 C71 C72 N21 11.5(12) . . . . ?
N22 C71 C72 N8 -109.3(10) . . . . ?
N22 C71 N7 C55 105.0(14) . . . . ?
N22 C71 N7 C62 -76.6(16) . . . . ?
N21 C72 N8 C56 74.9(17) . . . . ?
N21 C72 N8 C55 -125.1(14) . . . . ?
N20 C73 C74 N19 -2.3(12) . . . . ?
N20 C73 C74 N10 -122.3(10) . . . . ?
N20 C73 N9 C56 -86.0(15) . . . . ?
N20 C73 N9 C57 117.2(13) . . . . ?
N20 C67 N19 C66 -177.8(12) . . . . ?
N20 C67 N19 C74 -5.2(15) . . . . ?
C89 N38 C79 O26 14.1(15) . . . . ?
C89 N38 C79 N37 -165.1(8) . . . . ?
C89 N38 C101 N29 -83.6(11) . . . . ?
C89 N38 C101 C102 164.3(8) . . . . ?
C89 N31 C90 O31 -6.9(16) . . . . ?
C89 N31 C90 N32 170.9(8) . . . . ?
C89 N31 C95 N28 79.0(11) . . . . ?
C89 N31 C95 C96 -167.5(8) . . . . ?
C1 C2 C3 C4 178.8(10) . . . . ?
C1 C2 C7 C6 -177.8(9) . . . . ?
C22 C21 C20 C19 175.1(8) . . . . ?
C22 C21 C20 C25 -1.4(14) . . . . ?
C22 C23 C26 N3 -78.6(11) . . . . ?
C98 N34 C93 N35 -81.3(13) . . . . ?
C98 N34 C92 N33 4.2(12) . . . . ?
C98 N34 C92 O32 -176.4(11) . . . . ?
C98 N25 C83 N26 -7.2(11) . . . . ?
C98 N25 C83 O28 171.4(9) . . . . ?
C98 N25 C82 N24 88.6(11) . . . . ?
C38 C43 C42 C41 0.6(18) . . . . ?
C38 C39 C40 C41 3(2) . . . . ?
C99 N24 C81 O27 -177.6(10) . . . . ?
C99 N24 C81 N23 4.2(12) . . . . ?
C99 N24 C82 N25 -80.3(13) . . . . ?
C99 N35 C93 N34 85.2(13) . . . . ?
C99 N35 C94 O33 175.4(11) . . . . ?
C99 N35 C94 N36 -4.4(13) . . . . ?
C25 C24 C23 C22 1.4(15) . . . . ?
C25 C24 C23 C26 177.2(9) . . . . ?
C79 N38 C89 N31 -114.0(10) . . . . ?
C79 N38 C101 N29 115.7(9) . . . . ?
C79 N38 C101 C102 3.6(10) . . . . ?
C79 N37 C80 N23 112.2(10) . . . . ?
C79 N37 C102 N30 -111.7(9) . . . . ?
C79 N37 C102 C101 -1.4(10) . . . . ?
C52 N6 C53 C54 -1.9(18) . . . . ?
C52 C51 C50 C47 178.2(10) . . . . ?
C52 C51 C50 C54 1.5(16) . . . . ?
C47 C46 C45 N5 -3.3(17) . . . . ?
C47 C50 C54 C53 -176.9(11) . . . . ?
C81 N24 C99 N35 -114.0(10) . . . . ?
C81 N24 C99 C100 -1.3(11) . . . . ?
C81 N24 C82 N25 114.1(11) . . . . ?
C81 N23 C80 N37 -118.8(10) . . . . ?
C81 N23 C100 N36 115.6(10) . . . . ?
C81 N23 C100 C99 4.7(11) . . . . ?
C83 N26 C97 N33 -113.8(8) . . . . ?
C83 N26 C97 C98 -0.4(10) . . . . ?
C83 N25 C98 N34 118.0(9) . . . . ?
C83 N25 C98 C97 6.7(10) . . . . ?
C83 N25 C82 N24 -119.4(10) . . . . ?
C80 N23 C81 N24 -164.1(9) . . . . ?
C80 N23 C81 O27 17.8(17) . . . . ?
C80 N23 C100 N36 -86.4(12) . . . . ?
C80 N23 C100 C99 162.6(9) . . . . ?
C80 N37 C79 O26 -7.0(15) . . . . ?
C80 N37 C79 N38 172.2(8) . . . . ?
C80 N37 C102 N30 80.2(12) . . . . ?
C80 N37 C102 C101 -169.5(8) . . . . ?
C86 N29 C101 N38 81.8(11) . . . . ?
C86 N29 C101 C102 -167.2(8) . . . . ?
C86 N29 C87 O30 -4.8(15) . . . . ?
C86 N29 C87 N30 169.1(8) . . . . ?
C86 N28 C85 O29 10.5(15) . . . . ?
C86 N28 C85 N27 -167.7(8) . . . . ?
C86 N28 C95 N31 -79.8(11) . . . . ?
C86 N28 C95 C96 167.1(8) . . . . ?
C101 N38 C89 N31 86.9(11) . . . . ?
C101 N38 C79 O26 174.7(10) . . . . ?
C101 N38 C79 N37 -4.5(11) . . . . ?
C101 N29 C86 N28 -83.5(11) . . . . ?
C101 N29 C87 O30 -173.9(10) . . . . ?
C101 N29 C87 N30 -0.1(10) . . . . ?
C46 C47 C50 C51 -42.1(15) . . . . ?
C46 C47 C50 C54 134.6(11) . . . . ?
C46 C47 C48 C49 0.0(16) . . . . ?
C32 C29 C28 C27 -174.3(10) . . . . ?
C32 C29 C30 C31 172.7(10) . . . . ?
C32 C33 C34 N4 0(2) . . . . ?
C32 C36 C35 N4 -2(2) . . . . ?
C3 C2 C7 C6 0.6(15) . . . . ?
C3 C4 C5 C6 -1.2(15) . . . . ?
C3 C4 C5 C8 -176.3(9) . . . . ?
C24 C23 C26 N3 105.6(11) . . . . ?
C90 N32 C96 N27 116.0(9) . . . . ?
C90 N32 C96 C95 5.4(10) . . . . ?
C90 N32 C91 N33 -120.9(9) . . . 7_564 ?
C90 N31 C89 N38 106.2(10) . . . . ?
C90 N31 C95 N28 -111.7(9) . . . . ?
C90 N31 C95 C96 1.7(10) . . . . ?
C43 C38 C39 C40 -0.2(18) . . . . ?
C43 C42 C41 C44 -177.6(11) . . . . ?
C43 C42 C41 C40 2.1(18) . . . . ?
C7 C2 C3 C4 0.4(16) . . . . ?
C7 C6 C5 C4 2.1(15) . . . . ?
C7 C6 C5 C8 177.3(9) . . . . ?
C87 N29 C86 N28 108.1(10) . . . . ?
C87 N29 C101 N38 -109.0(9) . . . . ?
C87 N29 C101 C102 2.0(10) . . . . ?
C87 N30 C88 N36 -116.5(11) . . . . ?
C87 N30 C102 N37 115.2(9) . . . . ?
C87 N30 C102 C101 3.2(10) . . . . ?
C96 N27 C85 O29 -174.9(9) . . . . ?
C96 N27 C85 N28 3.2(11) . . . . ?
C96 N27 C84 N26 -77.9(11) . . . 7_564 ?
C96 N32 C90 O31 173.2(10) . . . . ?
C96 N32 C90 N31 -4.6(11) . . . . ?
C96 N32 C91 N33 85.2(11) . . . 7_564 ?
C11 C12 C13 N1 -0.2(17) . . . . ?
C11 C14 C18 C17 -174.2(12) . . . . ?
C11 C14 C15 C16 175.5(11) . . . . ?
C49 N5 C44 C41 -82.5(12) . . . . ?
C49 N5 C45 C46 3.4(16) . . . . ?
C51 C50 C54 C53 -0.2(17) . . . . ?
C29 C32 C33 C34 176.0(11) . . . . ?
C29 C32 C36 C35 -175.0(12) . . . . ?
C12 C11 C14 C18 17.6(17) . . . . ?
C12 C11 C14 C15 -159.1(11) . . . . ?
C12 C11 C10 C9 4(2) . . . . ?
C50 C47 C46 C45 179.2(10) . . . . ?
C50 C47 C48 C49 -177.6(10) . . . . ?
C93 N35 C99 N24 -84.7(12) . . . . ?
C93 N35 C99 C100 163.2(9) . . . . ?
C93 N35 C94 O33 13.7(18) . . . . ?
C93 N35 C94 N36 -166.0(9) . . . . ?
C93 N34 C98 N25 80.7(12) . . . . ?
C93 N34 C98 C97 -168.8(9) . . . . ?
C93 N34 C92 N33 170.7(9) . . . . ?
C93 N34 C92 O32 -9.8(18) . . . . ?
C85 N28 C86 N29 -114.7(10) . . . . ?
C85 N28 C95 N31 118.2(9) . . . . ?
C85 N28 C95 C96 5.2(10) . . . . ?
C85 N27 C96 N32 -111.5(9) . . . . ?
C85 N27 C96 C95 0.0(10) . . . . ?
C85 N27 C84 N26 115.1(10) . . . 7_564 ?
C26 N3 C27 C28 171.4(10) . . . . ?
C26 N3 C31 C30 -172.8(10) . . . . ?
C27 N3 C26 C23 132.0(10) . . . . ?
C27 N3 C31 C30 1.9(16) . . . . ?
C94 N36 C88 N30 118.0(12) . . . . ?
C94 N36 C100 N23 -115.6(10) . . . . ?
C94 N36 C100 C99 -4.1(12) . . . . ?
C94 N35 C99 N24 113.9(10) . . . . ?
C94 N35 C99 C100 1.8(12) . . . . ?
C94 N35 C93 N34 -115.0(11) . . . . ?
C31 N3 C26 C23 -53.2(13) . . . . ?
C31 N3 C27 C28 -3.4(16) . . . . ?
C44 N5 C49 C48 172.8(10) . . . . ?
C44 N5 C45 C46 -171.6(9) . . . . ?
C44 C41 C40 C39 175.9(11) . . . . ?
C42 C41 C40 C39 -3.8(19) . . . . ?
C45 N5 C49 C48 -1.9(16) . . . . ?
C45 N5 C44 C41 92.4(12) . . . . ?
C28 C29 C30 C31 -4.6(17) . . . . ?
C88 N36 C94 O33 -12.2(19) . . . . ?
C88 N36 C94 N35 167.6(10) . . . . ?
C88 N36 C100 N23 82.6(12) . . . . ?
C88 N36 C100 C99 -165.9(9) . . . . ?
C88 N30 C87 N29 -163.0(9) . . . . ?
C88 N30 C87 O30 11.3(14) . . . . ?
C88 N30 C102 N37 -84.6(11) . . . . ?
C88 N30 C102 C101 163.4(9) . . . . ?
C14 C11 C12 C13 174.8(10) . . . . ?
C14 C11 C10 C9 -174.5(12) . . . . ?
C14 C18 C17 N2 -3(2) . . . . ?
C14 C15 C16 N2 1(2) . . . . ?
C53 N6 C52 C51 3.5(19) . . . . ?
C92 N33 C97 N26 117.3(9) . . . . ?
C92 N33 C97 C98 3.1(10) . . . . ?
C92 N34 C98 N25 -112.6(9) . . . . ?
C92 N34 C98 C97 -2.1(11) . . . . ?
C92 N34 C93 N35 113.7(11) . . . . ?
C100 N23 C81 N24 -5.6(12) . . . . ?
C100 N23 C81 O27 176.3(11) . . . . ?
C100 N23 C80 N37 85.1(12) . . . . ?
C100 N36 C94 O33 -174.4(12) . . . . ?
C100 N36 C94 N35 5.3(13) . . . . ?
C100 N36 C88 N30 -81.8(14) . . . . ?
C9 N1 C13 C12 3.6(17) . . . . ?
C9 N1 C8 C5 128.2(11) . . . . ?
C102 N37 C79 O26 -175.6(10) . . . . ?
C102 N37 C79 N38 3.6(11) . . . . ?
C102 N37 C80 N23 -80.5(12) . . . . ?
C102 N30 C87 N29 -2.1(10) . . . . ?
C102 N30 C87 O30 172.1(9) . . . . ?
C102 N30 C88 N36 84.8(13) . . . . ?
C82 N24 C99 N35 79.1(12) . . . . ?
C82 N24 C99 C100 -168.1(9) . . . . ?
C82 N24 C81 O27 -10.8(17) . . . . ?
C82 N24 C81 N23 171.1(9) . . . . ?
C82 N25 C98 N34 -87.4(11) . . . . ?
C82 N25 C98 C97 161.3(8) . . . . ?
C82 N25 C83 N26 -161.7(8) . . . . ?
C82 N25 C83 O28 16.9(15) . . . . ?
C30 C29 C28 C27 3.0(17) . . . . ?
C71 N22 C69 O22 -177.8(11) . . . . ?
C71 N22 C69 N21 -2.5(13) . . . . ?
C71 N22 C70 N14 -83.6(16) . . . 5_664 ?
C71 C72 N8 C56 -171.2(10) . . . . ?
C71 C72 N8 C55 -11.3(13) . . . . ?
C65 N17 C64 N16 -126.7(14) . . . . ?
C65 N17 C76 N12 119.3(13) . . . . ?
C65 N17 C76 C75 6.1(14) . . . . ?
C13 N1 C9 C10 -3.2(19) . . . . ?
C13 N1 C8 C5 -54.2(13) . . . . ?
C84 N26 C97 N33 92.3(10) 7_564 . . . ?
C84 N26 C97 C98 -154.4(8) 7_564 . . . ?
C84 N26 C83 O28 -20.2(14) 7_564 . . . ?
C84 N26 C83 N25 158.5(8) 7_564 . . . ?
C84 N27 C96 N32 80.4(11) . . . . ?
C84 N27 C96 C95 -168.1(8) . . . . ?
C84 N27 C85 O29 -6.8(15) . . . . ?
C84 N27 C85 N28 171.4(8) . . . . ?
C8 N1 C9 C10 174.4(12) . . . . ?
C8 N1 C13 C12 -173.9(9) . . . . ?
C61 N14 C78 N15 -119.6(13) . . . . ?
C61 N14 C78 C77 -8.9(12) . . . . ?
C61 N13 C77 N16 106.1(14) . . . . ?
C61 N13 C77 C78 -4.9(13) . . . . ?
C61 N13 C60 N12 -114.3(14) . . . . ?
C33 C32 C29 C28 24.0(16) . . . . ?
C33 C32 C29 C30 -153.1(11) . . . . ?
C33 C32 C36 C35 1.7(19) . . . . ?
C91 N33 C97 N26 -83.3(11) 7_564 . . . ?
C91 N33 C97 C98 162.5(8) 7_564 . . . ?
C91 N33 C92 O32 16.8(16) 7_564 . . . ?
C91 N33 C92 N34 -163.7(9) 7_564 . . . ?
C91 N32 C90 O31 16.4(15) . . . . ?
C91 N32 C90 N31 -161.4(8) . . . . ?
C91 N32 C96 N27 -88.2(11) . . . . ?
C91 N32 C96 C95 161.3(8) . . . . ?
C59 N11 C58 N10 -109.5(14) . . . . ?
C59 N11 C75 C76 2.7(14) . . . . ?
C59 N11 C75 N18 114.2(14) . . . . ?
C59 N12 C60 N13 119.9(14) . . . . ?
C59 N12 C76 N17 -113.2(13) . . . . ?
C59 N12 C76 C75 -0.6(14) . . . . ?
C34 N4 C35 C36 2(2) . . . . ?
C77 N16 C63 N15 12.7(15) . . . . ?
C77 N16 C63 O25 -171.6(14) . . . . ?
C77 N16 C64 N17 -80.9(15) . . . . ?
C77 N13 C61 N14 -0.4(13) . . . . ?
C77 N13 C61 O21 177.1(11) . . . . ?
C77 N13 C60 N12 83.5(15) . . . . ?
C10 C11 C12 C13 -3.4(17) . . . . ?
C10 C11 C14 C18 -164.3(13) . . . . ?
C10 C11 C14 C15 19.1(17) . . . . ?
C39 C38 C43 C42 -1.5(17) . . . . ?
C63 N16 C77 N13 -123.8(14) . . . . ?
C63 N16 C77 C78 -12.6(14) . . . . ?
C63 N16 C64 N17 133.5(12) . . . . ?
C63 N15 C78 N14 109.8(15) . . . . ?
C63 N15 C78 C77 -0.4(14) . . . . ?
C36 C32 C29 C28 -159.4(12) . . . . ?
C36 C32 C29 C30 23.5(17) . . . . ?
C36 C32 C33 C34 -0.7(18) . . . . ?
C73 N20 C67 O23 -175.8(12) . . . . ?
C73 N20 C67 N19 3.5(15) . . . . ?
C73 N20 C68 N21 -78.1(17) . . . . ?
C73 C74 N19 C66 177.2(11) . . . . ?
C73 C74 N19 C67 4.6(14) . . . . ?
C73 C74 N10 C57 -2.8(14) . . . . ?
C73 C74 N10 C58 -164.4(11) . . . . ?
C69 N22 C71 C72 -6.0(13) . . . . ?
C69 N22 C71 N7 -117.8(13) . . . . ?
C69 N22 C70 N14 123.9(13) . . . 5_664 ?
C69 N21 C72 C71 -13.6(12) . . . . ?
C69 N21 C72 N8 100.3(15) . . . . ?
C69 N21 C68 N20 -95.8(15) . . . . ?
C78 N15 C63 N16 -7.3(15) . . . . ?
C78 N15 C63 O25 176.8(13) . . . . ?
C78 N14 C61 N13 6.2(13) . . . . ?
C78 N14 C61 O21 -171.2(11) . . . . ?
C60 N12 C59 N11 164.1(12) . . . . ?
C60 N12 C59 O20 -13(2) . . . . ?
C60 N12 C76 N17 84.4(15) . . . . ?
C60 N12 C76 C75 -163.0(12) . . . . ?
C60 N13 C61 N14 -164.0(10) . . . . ?
C60 N13 C61 O21 13.5(19) . . . . ?
C60 N13 C77 N16 -90.2(15) . . . . ?
C60 N13 C77 C78 158.9(10) . . . . ?
C48 C47 C46 C45 1.6(16) . . . . ?
C48 C47 C50 C51 135.4(11) . . . . ?
C48 C47 C50 C54 -47.9(15) . . . . ?
C18 C14 C15 C16 -1.3(18) . . . . ?
C64 N17 C65 O24 19(2) . . . . ?
C64 N17 C65 N18 -162.9(12) . . . . ?
C64 N17 C76 N12 -87.2(16) . . . . ?
C64 N17 C76 C75 159.7(12) . . . . ?
C64 N16 C77 N13 88.7(15) . . . . ?
C64 N16 C77 C78 -160.1(11) . . . . ?
C64 N16 C63 N15 161.0(11) . . . . ?
C64 N16 C63 O25 -23(2) . . . . ?
C17 N2 C16 C15 -1(2) . . . . ?
C58 N11 C59 N12 -175.1(10) . . . . ?
C58 N11 C59 O20 2(2) . . . . ?
C58 N11 C75 C76 174.7(11) . . . . ?
C58 N11 C75 N18 -73.9(16) . . . . ?
C15 C14 C18 C17 2.4(19) . . . . ?
C75 N11 C59 N12 -3.2(14) . . . . ?
C75 N11 C59 O20 174.2(12) . . . . ?
C75 N11 C58 N10 79.4(14) . . . . ?
C74 C73 N9 C56 161.5(12) . . . . ?
C74 C73 N9 C57 4.7(14) . . . . ?
C72 N21 C69 O22 -174.2(11) . . . . ?
C72 N21 C69 N22 10.3(13) . . . . ?
C72 N21 C68 N20 86.2(15) . . . . ?
C72 C71 N7 C55 -7.4(13) . . . . ?
C72 C71 N7 C62 171.0(11) . . . . ?
C62 N15 C63 N16 -167.6(12) 5_664 . . . ?
C62 N15 C63 O25 17(2) 5_664 . . . ?
C62 N15 C78 N14 -89.6(15) 5_664 . . . ?
C62 N15 C78 C77 160.1(12) 5_664 . . . ?
C16 N2 C17 C18 2(2) . . . . ?
C67 N20 C73 C74 -0.7(13) . . . . ?
C67 N20 C73 N9 -114.4(13) . . . . ?
C67 N20 C68 N21 114.1(15) . . . . ?
C76 N12 C59 N11 2.3(14) . . . . ?
C76 N12 C59 O20 -175.3(12) . . . . ?
C76 N12 C60 N13 -80.2(17) . . . . ?
C76 N17 C65 O24 173.4(13) . . . . ?
C76 N17 C65 N18 -8.4(15) . . . . ?
C76 N17 C64 N16 81.8(17) . . . . ?
C76 C75 N18 C65 -3.4(14) . . . . ?
C76 C75 N18 C66 -165.1(11) . . . . ?
C70 N14 C61 N13 166.6(11) 5_664 . . . ?
C70 N14 C61 O21 -10.8(19) 5_664 . . . ?
C70 N14 C78 N15 81.5(16) 5_664 . . . ?
C70 N14 C78 C77 -167.8(12) 5_664 . . . ?
C70 N22 C71 C72 -160.8(12) . . . . ?
C70 N22 C71 N7 87.4(15) . . . . ?
C70 N22 C69 O22 -22.2(19) . . . . ?
C70 N22 C69 N21 153.1(11) . . . . ?
N19 C66 N18 C65 109.0(15) . . . . ?
N19 C66 N18 C75 -91.1(16) . . . . ?
N19 C74 N10 C57 -114.1(14) . . . . ?
N19 C74 N10 C58 84.3(16) . . . . ?
N9 C56 N8 C55 122.0(11) . . . . ?
N9 C56 N8 C72 -80.9(13) . . . . ?
N9 C57 N10 C58 167.8(11) . . . . ?
N9 C57 N10 C74 5.8(14) . . . . ?
N9 C73 C74 N19 118.9(11) . . . . ?
N9 C73 C74 N10 -1.1(13) . . . . ?
N8 C56 N9 C57 -115.4(12) . . . . ?
N8 C56 N9 C73 90.1(15) . . . . ?
N8 C55 N7 C71 0.6(13) . . . . ?
N8 C55 N7 C62 -177.8(11) . . . . ?
N7 C71 C72 N21 131.5(10) . . . . ?
N7 C71 C72 N8 10.7(12) . . . . ?
N7 C55 N8 C56 166.6(10) . . . . ?
N7 C55 N8 C72 6.9(13) . . . . ?
N10 C57 N9 C56 -163.7(11) . . . . ?
N10 C57 N9 C73 -6.6(14) . . . . ?
N10 C74 N19 C66 -71.6(17) . . . . ?
N10 C74 N19 C67 115.9(14) . . . . ?
N18 C66 N19 C74 80.3(17) . . . . ?
N18 C66 N19 C67 -107.8(15) . . . . ?
N18 C75 C76 N12 -121.7(10) . . . . ?
N18 C75 C76 N17 -1.7(13) . . . . ?
C35 N4 C34 C33 0(2) . . . . ?
C5 C6 C7 C2 -1.8(15) . . . . ?
C5 C4 C3 C2 -0.1(16) . . . . ?
C68 N21 C69 O22 7.6(19) . . . . ?
C68 N21 C69 N22 -167.9(11) . . . . ?
C68 N21 C72 C71 164.6(11) . . . . ?
C68 N21 C72 N8 -81.4(17) . . . . ?
C68 N20 C73 C74 -169.6(12) . . . . ?
C68 N20 C73 N9 76.7(16) . . . . ?
C68 N20 C67 O23 -7(2) . . . . ?
C68 N20 C67 N19 172.5(12) . . . . ?
C95 N28 C86 N29 85.2(11) . . . . ?
C95 N28 C85 O29 172.9(9) . . . . ?
C95 N28 C85 N27 -5.3(10) . . . . ?
C95 N31 C89 N38 -85.7(11) . . . . ?
C95 N31 C90 O31 -176.2(10) . . . . ?
C95 N31 C90 N32 1.6(11) . . . . ?

loop_
_smtbx_masks_void_nr
_smtbx_masks_void_average_x
_smtbx_masks_void_average_y
_smtbx_masks_void_average_z
_smtbx_masks_void_volume
_smtbx_masks_void_count_electrons
_smtbx_masks_void_content
1 0.000 -0.079 0.250 1106.1 245.4 ?
2 0.000 0.824 0.750 1106.1 245.6 ?
3 0.188 0.169 0.188 54.9 30.8 ?
4 0.188 0.831 0.688 54.9 27.1 ?
5 0.500 0.279 0.750 1106.1 245.6 ?
6 0.500 0.129 0.250 1106.1 245.4 ?
7 0.312 0.331 0.812 54.9 25.4 ?
8 0.312 0.669 0.312 54.9 29.1 ?
9 0.688 0.331 0.688 54.9 27.1 ?
10 0.688 0.669 0.188 54.9 30.8 ?
11 0.812 0.169 0.312 54.9 29.1 ?
12 0.812 0.831 0.812 54.9 25.4 ?
